data_2022414
loop_
_publ_author_name
'Wytrych, Patrycja'
'Utko, J\'ozef'
'Lis, Tadeusz'
'John, \/Lukasz'

_publ_section_title
;
 Polyoxometalate-like structure of new potassium triphenylsiloxides:
 [K~6~(OSiPh~3~)~6~(C~3~H~7~OH)(H~2~O)]&#x00B7;2C~6~H~5~CH~3~ and
 [K~6~(OSiPh~3~)~6~(H~2~O)~2~]
;
_journal_coeditor_code JX3064
_journal_issue 9
_journal_name_full 'Acta Crystallographica Section C'
_journal_page_first
;
;
_journal_paper_doi 10.1107/S2053229621008160
_journal_volume 77
_journal_year 2021
_chemical_formula_iupac '[K6 (C18 H15 O Si)6 (C3 H8 O) (H2 O)], 2C7 H8'
_chemical_formula_moiety 'C111 H100 K6 O8 Si6, 2(C7 H8)'
_chemical_formula_sum 'C125 H116 K6 O8 Si6'
_chemical_formula_weight 2149.31
_chemical_name_systematic
'(\m~6~-Aqua)(\m~3~-propan-2-ol)pentakis(\m~3~-triphenylsilanolato)(\m~2~-triphenylsilanolato)hexapotassium toluene disolvate'
_space_group_crystal_system triclinic
_space_group_IT_number 2
_space_group_name_Hall '-P 1'
_space_group_name_H-M_alt 'P -1'
_atom_sites_solution_hydrogens mixed
_audit_creation_method SHELXL-2013
_cell_angle_alpha 82.52(2)
_cell_angle_beta 87.24(2)
_cell_angle_gamma 69.51(2)
_cell_formula_units_Z 2
_cell_length_a 13.081(2)
_cell_length_b 14.960(3)
_cell_length_c 31.017(4)
_cell_measurement_reflns_used 43113
_cell_measurement_temperature 100(2)
_cell_measurement_theta_max 60
_cell_measurement_theta_min 2.8
_cell_volume 5637.4(18)
_computing_cell_refinement
;
CrysAlis PRO (Rigaku OD, 2020)
;
_computing_data_collection
;
CrysAlis PRO (Rigaku OD, 2020)
;
_computing_data_reduction
;
CrysAlis PRO (Rigaku OD, 2020)
;
_computing_structure_refinement
;
SHELXL2018 (Sheldrick, 2015)
;
_computing_structure_solution
;
SHELXS97 (Sheldrick, 2008)
;
_diffrn_ambient_temperature 100(2)
_diffrn_detector 'Hybrid Pixel Array Detector'
_diffrn_detector_area_resol_mean 10.0000
_diffrn_measured_fraction_theta_full 0.999
_diffrn_measured_fraction_theta_max 0.999
_diffrn_measurement_device 'four-circle diffractometer'
_diffrn_measurement_device_type 'XtaLAB Synergy R, DW system, HyPix-Arc 150'
_diffrn_radiation_monochromator mirror
_diffrn_radiation_probe x-ray
_diffrn_radiation_type CuK\a
_diffrn_radiation_wavelength 1.54184
_diffrn_reflns_av_R_equivalents 0.0907
_diffrn_reflns_av_unetI/netI 0.0543
_diffrn_reflns_limit_h_max 15
_diffrn_reflns_limit_h_min -15
_diffrn_reflns_limit_k_max 17
_diffrn_reflns_limit_k_min -17
_diffrn_reflns_limit_l_max 37
_diffrn_reflns_limit_l_min -37
_diffrn_reflns_number 97762
_diffrn_reflns_theta_full 67.000
_diffrn_reflns_theta_max 66.997
_diffrn_reflns_theta_min 2.874
_diffrn_source 'Rotating-anode X-ray tube'
_exptl_absorpt_coefficient_mu 3.121
_exptl_absorpt_correction_T_max 0.869
_exptl_absorpt_correction_T_min 0.569
_exptl_absorpt_correction_type analytical
_exptl_absorpt_process_details
;
[CrysAlis PRO (Rigaku OD, 2020), based on
expressions derived by Clark & Reid (1995)]
;
_exptl_crystal_colour colorless
_exptl_crystal_density_diffrn 1.266
_exptl_crystal_description needle
_exptl_crystal_F_000 2256
_exptl_crystal_size_max 0.310
_exptl_crystal_size_mid 0.070
_exptl_crystal_size_min 0.060
_refine_diff_density_max 0.958
_refine_diff_density_min -0.583
_refine_ls_extinction_method none
_refine_ls_goodness_of_fit_ref 1.103
_refine_ls_hydrogen_treatment constr
_refine_ls_matrix_type full
_refine_ls_number_parameters 1250
_refine_ls_number_reflns 20072
_refine_ls_number_restraints 16
_refine_ls_restrained_S_all 1.102
_refine_ls_R_factor_all 0.0900
_refine_ls_R_factor_gt 0.0766
_refine_ls_shift/su_max 0.001
_refine_ls_shift/su_mean 0.000
_refine_ls_structure_factor_coef Fsqd
_refine_ls_weighting_details
;
w=1/[\s^2^(Fo^2^)+(0.1182P)^2^+6.1369P], where P=(Fo^2^+2Fc^2^)/3
;
_refine_ls_weighting_scheme calc
_refine_ls_wR_factor_gt 0.2122
_refine_ls_wR_factor_ref 0.2207
_reflns_number_gt 15683
_reflns_number_total 20072
_reflns_threshold_expression 'I > 2\s(I)'
_cod_data_source_file jx3064sup1.cif
_cod_data_source_block u777a
_cod_database_code 2022414
_shelx_space_group_comment
;
The symmetry employed for this shelxl refinement is uniquely defined
by the following loop, which should always be used as a source of
symmetry information in preference to the above space-group names.
They are only intended as comments.
;
_shelx_estimated_absorpt_t_min 0.445
_shelx_estimated_absorpt_t_max 0.835
_shelxl_version_number 20.13

loop_
_space_group_symop_operation_xyz
'x, y, z'
'-x, -y, -z'

loop_
_atom_site_type_symbol
_atom_site_label
_atom_site_fract_x
_atom_site_fract_y
_atom_site_fract_z
_atom_site_U_iso_or_equiv
_atom_site_adp_type
_atom_site_calc_flag
_atom_site_occupancy
_atom_site_disorder_assembly
_atom_site_disorder_group
O O1W 0.4928(2) 0.6821(2) 0.21617(9) 0.0389(6) Uani d 1 . .
H H1W 0.4368 0.7278 0.2068 0.058 Uiso d 1 . .
H H2W 0.5139 0.6410 0.1986 0.058 Uiso d 1 . .
K K1 0.45134(7) 0.74130(6) 0.11190(3) 0.0350(2) Uani d 1 . .
K K2 0.53723(7) 0.88948(7) 0.18830(3) 0.0404(2) Uani d 1 . .
K K3 0.72316(8) 0.57815(7) 0.17891(3) 0.0426(2) Uani d 1 . .
K K4 0.35004(7) 0.81118(7) 0.27618(3) 0.0392(2) Uani d 1 . .
K K5 0.52696(8) 0.51277(7) 0.27820(3) 0.0408(2) Uani d 1 . .
K K6 0.63599(7) 0.69406(7) 0.28138(3) 0.0404(2) Uani d 1 . .
O O1 0.6448(2) 0.77325(19) 0.12726(9) 0.0341(6) Uani d 1 . .
Si Si1 0.70036(8) 0.77269(7) 0.08033(3) 0.0289(2) Uani d 1 . .
C C1A 0.5950(3) 0.7954(3) 0.03661(12) 0.0303(8) Uani d 1 . .
C C2A 0.5106(3) 0.8836(3) 0.03054(14) 0.0394(9) Uani d 1 . .
H H2A 0.5119 0.9333 0.0465 0.047 Uiso calc 1 . .
C C3A 0.4249(4) 0.9022(3) 0.00239(16) 0.0455(11) Uani d 1 . .
H H3A 0.3683 0.9632 -0.0004 0.055 Uiso calc 1 . .
C C4A 0.4219(4) 0.8313(4) -0.02185(16) 0.0484(11) Uani d 1 . .
H H4A 0.3633 0.8433 -0.0413 0.058 Uiso calc 1 . .
C C5A 0.5049(4) 0.7435(3) -0.01725(15) 0.0425(10) Uani d 1 . .
H H5A 0.5042 0.6948 -0.0339 0.051 Uiso calc 1 . .
C C6A 0.5904(3) 0.7254(3) 0.01180(13) 0.0343(8) Uani d 1 . .
H H6A 0.6466 0.6641 0.0147 0.041 Uiso calc 1 . .
C C1B 0.7649(3) 0.8686(3) 0.06927(13) 0.0339(8) Uani d 1 . .
C C2B 0.7621(3) 0.9281(3) 0.10037(14) 0.0394(9) Uani d 1 . .
H H2B 0.7218 0.9236 0.1264 0.047 Uiso calc 1 . .
C C3B 0.8160(4) 0.9943(3) 0.09491(16) 0.0458(10) Uani d 1 . .
H H3B 0.8125 1.0342 0.1168 0.055 Uiso calc 1 . .
C C4B 0.8746(4) 1.0010(3) 0.05733(16) 0.0448(10) Uani d 1 . .
H H4B 0.9143 1.0439 0.0537 0.054 Uiso calc 1 . .
C C5B 0.8758(3) 0.9460(3) 0.02515(15) 0.0420(10) Uani d 1 . .
H H5B 0.9136 0.9531 -0.0013 0.050 Uiso calc 1 . .
C C6B 0.8220(3) 0.8798(3) 0.03098(14) 0.0372(9) Uani d 1 . .
H H6B 0.8242 0.8416 0.0085 0.045 Uiso calc 1 . .
C C1C 0.8076(3) 0.6525(3) 0.07321(12) 0.0306(8) Uani d 1 . .
C C2C 0.9148(3) 0.6414(3) 0.06115(17) 0.0483(11) Uani d 1 . .
H H2C 0.9366 0.6961 0.0567 0.058 Uiso calc 1 . .
C C3C 0.9903(4) 0.5516(4) 0.0555(2) 0.0667(17) Uani d 1 . .
H H3C 1.0627 0.5460 0.0468 0.080 Uiso calc 1 . .
C C4C 0.9616(4) 0.4705(3) 0.06239(19) 0.0577(13) Uani d 1 . .
H H4C 1.0133 0.4096 0.0577 0.069 Uiso calc 1 . .
C C5C 0.8575(4) 0.4784(3) 0.07604(14) 0.0402(9) Uani d 1 . .
H H5C 0.8378 0.4227 0.0823 0.048 Uiso calc 1 . .
C C6C 0.7815(3) 0.5687(3) 0.08060(12) 0.0331(8) Uani d 1 . .
H H6C 0.7092 0.5737 0.0891 0.040 Uiso calc 1 . .
O O2 0.3591(2) 0.8530(2) 0.18254(10) 0.0391(6) Uani d 1 . .
Si Si2 0.24249(8) 0.91681(8) 0.16263(4) 0.0331(2) Uani d 1 . .
C C1D 0.2011(3) 0.8484(3) 0.12363(14) 0.0339(8) Uani d 1 . .
C C2D 0.1946(4) 0.7579(3) 0.13785(15) 0.0426(10) Uani d 1 . .
H H2D 0.2050 0.7342 0.1678 0.051 Uiso calc 1 . .
C C3D 0.1736(4) 0.7015(3) 0.10965(18) 0.0535(12) Uani d 1 . .
H H3D 0.1699 0.6402 0.1204 0.064 Uiso calc 1 . .
C C4D 0.1581(4) 0.7348(3) 0.06603(17) 0.0486(11) Uani d 1 . .
H H4D 0.1421 0.6972 0.0467 0.058 Uiso calc 1 . .
C C5D 0.1658(4) 0.8222(4) 0.05080(17) 0.0527(12) Uani d 1 . .
H H5D 0.1567 0.8446 0.0206 0.063 Uiso calc 1 . .
C C6D 0.1867(4) 0.8783(3) 0.07906(16) 0.0452(10) Uani d 1 . .
H H6D 0.1914 0.9389 0.0678 0.054 Uiso calc 1 . .
C C1E 0.2425(3) 1.0317(3) 0.12975(13) 0.0351(9) Uani d 1 . .
C C2E 0.3303(4) 1.0350(3) 0.10350(14) 0.0418(10) Uani d 1 . .
H H2E 0.3944 0.9795 0.1045 0.050 Uiso calc 1 . .
C C3E 0.3276(4) 1.1160(3) 0.07605(16) 0.0490(11) Uani d 1 . .
H H3E 0.3892 1.1152 0.0583 0.059 Uiso calc 1 . .
C C4E 0.2376(4) 1.1972(3) 0.07411(15) 0.0492(11) Uani d 1 . .
H H4E 0.2346 1.2526 0.0546 0.059 Uiso calc 1 . .
C C5E 0.1511(5) 1.1973(4) 0.10101(19) 0.0636(15) Uani d 1 . .
H H5E 0.0887 1.2542 0.1007 0.076 Uiso calc 1 . .
C C6E 0.1531(4) 1.1158(3) 0.12872(17) 0.0534(12) Uani d 1 . .
H H6E 0.0924 1.1178 0.1471 0.064 Uiso calc 1 . .
C C1F 0.1319(3) 0.9532(3) 0.20435(14) 0.0385(9) Uani d 1 . .
C C2F 0.1464(4) 0.9987(3) 0.23949(15) 0.0460(10) Uani d 1 . .
H H2F 0.2142 1.0070 0.2426 0.055 Uiso calc 1 . .
C C3F 0.0646(5) 1.0314(4) 0.26946(17) 0.0623(15) Uani d 1 . .
H H3F 0.0764 1.0616 0.2929 0.075 Uiso calc 1 . .
C C4F -0.0345(5) 1.0200(4) 0.2652(2) 0.0701(17) Uani d 1 . .
H H4F -0.0906 1.0416 0.2860 0.084 Uiso calc 1 . .
C C5F -0.0528(4) 0.9771(4) 0.2308(2) 0.0674(16) Uani d 1 . .
H H5F -0.1215 0.9702 0.2277 0.081 Uiso calc 1 . .
C C6F 0.0301(4) 0.9445(4) 0.20098(17) 0.0513(12) Uani d 1 . .
H H6F 0.0170 0.9151 0.1774 0.062 Uiso calc 1 . .
O O3 0.7246(2) 0.5091(2) 0.26060(9) 0.0402(7) Uani d 1 . .
Si Si3 0.83535(9) 0.43955(8) 0.28285(4) 0.0393(3) Uani d 1 . .
C C1G 0.9508(3) 0.3970(3) 0.24288(14) 0.0396(9) Uani d 1 . .
C C2G 1.0162(4) 0.3008(3) 0.24209(17) 0.0500(11) Uani d 1 . .
H H2G 1.0008 0.2528 0.2617 0.060 Uiso calc 1 . .
C C3G 1.1030(4) 0.2736(4) 0.21344(19) 0.0598(14) Uani d 1 . .
H H3G 1.1455 0.2075 0.2134 0.072 Uiso calc 1 . .
C C4G 1.1286(4) 0.3420(4) 0.18477(19) 0.0619(14) Uani d 1 . .
H H4G 1.1896 0.3231 0.1658 0.074 Uiso calc 1 . .
C C5G 1.0650(4) 0.4373(4) 0.18397(18) 0.0588(13) Uani d 1 . .
H H5G 1.0803 0.4847 0.1639 0.071 Uiso calc 1 . .
C C6G 0.9779(4) 0.4637(4) 0.21292(16) 0.0482(11) Uani d 1 . .
H H6G 0.9351 0.5298 0.2123 0.058 Uiso calc 1 . .
C C1H 0.8226(4) 0.3285(4) 0.31497(17) 0.0538(12) Uani d 1 . .
C C2H 0.7576(5) 0.2809(4) 0.30088(19) 0.0637(15) Uani d 1 . .
H H2H 0.7165 0.3066 0.2749 0.076 Uiso calc 1 . .
C C3H 0.7520(6) 0.1957(4) 0.3245(3) 0.083(2) Uani d 1 . .
H H3H 0.7064 0.1651 0.3148 0.099 Uiso calc 1 . .
C C4H 0.8116(7) 0.1574(5) 0.3612(3) 0.110(3) Uani d 1 . .
H H4H 0.8102 0.0986 0.3765 0.132 Uiso calc 1 . .
C C5H 0.8741(7) 0.2035(7) 0.3762(3) 0.136(4) Uani d 1 . .
H H5H 0.9140 0.1772 0.4025 0.163 Uiso calc 1 . .
C C6H 0.8798(5) 0.2881(6) 0.3536(3) 0.102(3) Uani d 1 . .
H H6H 0.9235 0.3190 0.3647 0.123 Uiso calc 1 . .
C C1I 0.8900(4) 0.5012(4) 0.32098(15) 0.0513(12) Uani d 1 . .
C C2I 0.9975(4) 0.4987(4) 0.32028(19) 0.0617(14) Uani d 1 . .
H H2I 1.0477 0.4608 0.3009 0.074 Uiso calc 1 . .
C C3I 1.0341(6) 0.5489(6) 0.3466(2) 0.084(2) Uani d 1 . .
H H3I 1.1082 0.5451 0.3454 0.101 Uiso calc 1 . .
C C4I 0.9621(7) 0.6046(6) 0.3746(2) 0.098(2) Uani d 1 . .
H H4I 0.9859 0.6413 0.3919 0.118 Uiso calc 1 . .
C C5I 0.8560(7) 0.6074(6) 0.3777(2) 0.093(2) Uani d 1 . .
H H5I 0.8074 0.6443 0.3977 0.112 Uiso calc 1 . .
C C6I 0.8195(5) 0.5562(4) 0.35134(17) 0.0669(15) Uani d 1 . .
H H6I 0.7460 0.5583 0.3538 0.080 Uiso calc 1 . .
O O4 0.5078(2) 0.8783(2) 0.27478(9) 0.0416(7) Uani d 1 . .
Si Si4 0.49729(9) 0.97845(8) 0.28979(4) 0.0367(3) Uani d 1 . .
C C1J 0.5209(4) 1.0600(3) 0.24118(14) 0.0411(10) Uani d 1 . .
C C2J 0.4392(5) 1.1044(3) 0.20938(16) 0.0531(12) Uani d 1 . .
H H2J 0.3677 1.1032 0.2152 0.064 Uiso calc 1 . .
C C3J 0.4602(6) 1.1495(4) 0.17021(17) 0.0632(15) Uani d 1 . .
H H3J 0.4038 1.1785 0.1493 0.076 Uiso calc 1 . .
C C4J 0.5628(6) 1.1525(4) 0.16142(19) 0.0701(18) Uani d 1 . .
H H4J 0.5776 1.1828 0.1342 0.084 Uiso calc 1 . .
C C5J 0.6436(5) 1.1124(4) 0.1914(2) 0.0652(16) Uani d 1 . .
H H5J 0.7141 1.1158 0.1853 0.078 Uiso calc 1 . .
C C6J 0.6231(4) 1.0663(3) 0.23113(17) 0.0513(12) Uani d 1 . .
H H6J 0.6802 1.0385 0.2518 0.062 Uiso calc 1 . .
C C1K 0.3624(4) 1.0450(4) 0.31442(15) 0.0449(10) Uani d 1 . .
C C2K 0.3175(4) 0.9961(4) 0.34664(16) 0.0552(12) Uani d 1 . .
H H2K 0.3509 0.9285 0.3533 0.066 Uiso calc 1 . .
C C3K 0.2238(5) 1.0450(5) 0.36941(19) 0.0725(17) Uani d 1 . .
H H3K 0.1942 1.0099 0.3911 0.087 Uiso calc 1 . .
C C4K 0.1736(5) 1.1438(5) 0.3608(2) 0.0766(19) Uani d 1 . .
H H4K 0.1110 1.1768 0.3767 0.092 Uiso calc 1 . .
C C5K 0.2158(5) 1.1924(5) 0.3290(2) 0.0699(16) Uani d 1 . .
H H5K 0.1816 1.2600 0.3224 0.084 Uiso calc 1 . .
C C6K 0.3084(4) 1.1443(4) 0.30611(18) 0.0554(12) Uani d 1 . .
H H6K 0.3360 1.1801 0.2840 0.067 Uiso calc 1 . .
C C1L 0.5996(4) 0.9643(3) 0.33352(15) 0.0454(10) Uani d 1 . .
C C2L 0.5798(5) 1.0260(5) 0.36498(19) 0.0718(18) Uani d 1 . .
H H2L 0.5143 1.0804 0.3637 0.086 Uiso calc 1 . .
C C3L 0.6533(7) 1.0104(8) 0.3984(2) 0.109(3) Uani d 1 . .
H H3L 0.6359 1.0525 0.4202 0.131 Uiso calc 1 . .
C C4L 0.7498(7) 0.9357(8) 0.4004(3) 0.107(3) Uani d 1 . .
H H4L 0.8016 0.9277 0.4223 0.128 Uiso calc 1 . .
C C5L 0.7708(6) 0.8735(5) 0.3709(3) 0.106(3) Uani d 1 . .
H H5L 0.8366 0.8195 0.3727 0.127 Uiso calc 1 . .
C C6L 0.6966(5) 0.8872(4) 0.3375(3) 0.0778(19) Uani d 1 . .
H H6L 0.7134 0.8422 0.3170 0.093 Uiso calc 1 . .
O O5 0.5387(2) 0.57040(19) 0.15287(9) 0.0352(6) Uani d 1 . .
Si Si5 0.51974(9) 0.47271(7) 0.14886(3) 0.0314(2) Uani d 1 . .
C C1M 0.6514(3) 0.3727(3) 0.13857(14) 0.0353(9) Uani d 1 . .
C C2M 0.6683(3) 0.3295(3) 0.10056(15) 0.0388(9) Uani d 1 . .
H H2M 0.6112 0.3500 0.0798 0.047 Uiso calc 1 . .
C C3M 0.7649(4) 0.2577(3) 0.09173(16) 0.0449(11) Uani d 1 . .
H H3M 0.7737 0.2301 0.0653 0.054 Uiso calc 1 . .
C C4M 0.8482(4) 0.2268(3) 0.12178(18) 0.0499(12) Uani d 1 . .
H H4M 0.9145 0.1772 0.1161 0.060 Uiso calc 1 . .
C C5M 0.8359(4) 0.2675(3) 0.15991(18) 0.0519(12) Uani d 1 . .
H H5M 0.8934 0.2459 0.1805 0.062 Uiso calc 1 . .
C C6M 0.7392(4) 0.3400(3) 0.16804(15) 0.0435(10) Uani d 1 . .
H H6M 0.7318 0.3685 0.1942 0.052 Uiso calc 1 . .
C C1N 0.4277(3) 0.4839(3) 0.10239(13) 0.0346(9) Uani d 1 . .
C C2N 0.3498(3) 0.4381(3) 0.10514(15) 0.0402(9) Uani d 1 . .
H H2N 0.3429 0.4002 0.1314 0.048 Uiso calc 1 . .
C C3N 0.2832(4) 0.4469(3) 0.07054(17) 0.0487(12) Uani d 1 . .
H H3N 0.2302 0.4164 0.0736 0.058 Uiso calc 1 . .
C C4N 0.2927(4) 0.4995(4) 0.03163(16) 0.0515(12) Uani d 1 . .
H H4N 0.2471 0.5047 0.0078 0.062 Uiso calc 1 . .
C C5N 0.3699(4) 0.5451(4) 0.02766(15) 0.0488(12) Uani d 1 . .
H H5N 0.3770 0.5819 0.0011 0.059 Uiso calc 1 . .
C C6N 0.4356(3) 0.5365(3) 0.06232(13) 0.0401(9) Uani d 1 . .
H H6N 0.4882 0.5674 0.0590 0.048 Uiso calc 1 . .
C C1O 0.4513(3) 0.4353(3) 0.19970(13) 0.0381(9) Uani d 1 . .
C C2O 0.3530(4) 0.4984(3) 0.21237(14) 0.0425(10) Uani d 1 . .
H H1O 0.3209 0.5577 0.1946 0.051 Uiso calc 1 . .
C C3O 0.2987(4) 0.4790(4) 0.24998(16) 0.0535(12) Uani d 1 . .
H H3O 0.2299 0.5234 0.2572 0.064 Uiso calc 1 . .
C C4O 0.3462(5) 0.3936(4) 0.27689(16) 0.0567(13) Uani d 1 . .
H H4O 0.3111 0.3800 0.3032 0.068 Uiso calc 1 . .
C C5O 0.4447(5) 0.3287(4) 0.26527(15) 0.0514(12) Uani d 1 . .
H H5O 0.4772 0.2703 0.2836 0.062 Uiso calc 1 . .
C C6O 0.4969(4) 0.3481(3) 0.22702(14) 0.0437(10) Uani d 1 . .
H H6O 0.5640 0.3022 0.2192 0.052 Uiso calc 1 . .
O O6 0.4741(2) 0.6538(2) 0.32452(9) 0.0400(7) Uani d 1 . .
Si Si6 0.42260(9) 0.63680(9) 0.37061(4) 0.0378(3) Uani d 1 . .
C C1P 0.4232(4) 0.5093(3) 0.38294(13) 0.0449(10) Uani d 1 . .
C C2P 0.3300(4) 0.4853(4) 0.39166(15) 0.0524(12) Uani d 1 . .
H H2P 0.2614 0.5354 0.3933 0.063 Uiso calc 1 . .
C C3P 0.3341(6) 0.3906(5) 0.39800(17) 0.0681(16) Uani d 1 . .
H H3P 0.2688 0.3768 0.4035 0.082 Uiso calc 1 . .
C C4P 0.4322(7) 0.3167(5) 0.39630(18) 0.0751(19) Uani d 1 . .
H H4P 0.4349 0.2519 0.4006 0.090 Uiso calc 1 . .
C C5P 0.5266(6) 0.3373(4) 0.38836(19) 0.0778(19) Uani d 1 . .
H H5P 0.5947 0.2865 0.3871 0.093 Uiso calc 1 . .
C C6P 0.5225(5) 0.4333(4) 0.38206(17) 0.0590(13) Uani d 1 . .
H H6P 0.5883 0.4467 0.3771 0.071 Uiso calc 1 . .
C C1Q 0.4959(4) 0.6602(4) 0.41614(14) 0.0450(10) Uani d 1 . .
C C2Q 0.5474(4) 0.7284(4) 0.40888(16) 0.0515(12) Uani d 1 . .
H H2Q 0.5456 0.7621 0.3806 0.062 Uiso calc 1 . .
C C3Q 0.6012(5) 0.7479(5) 0.44204(18) 0.0710(17) Uani d 1 . .
H H3Q 0.6377 0.7930 0.4360 0.085 Uiso calc 1 . .
C C4Q 0.6019(6) 0.7023(6) 0.4833(2) 0.089(2) Uani d 1 . .
H H4Q 0.6372 0.7169 0.5061 0.106 Uiso calc 1 . .
C C5Q 0.5506(7) 0.6344(6) 0.49169(19) 0.092(2) Uani d 1 . .
H H5Q 0.5517 0.6017 0.5202 0.111 Uiso calc 1 . .
C C6Q 0.4979(5) 0.6148(5) 0.45838(16) 0.0654(15) Uani d 1 . .
H H6Q 0.4622 0.5691 0.4645 0.079 Uiso calc 1 . .
C C1R 0.2754(4) 0.7207(3) 0.37220(15) 0.0453(10) Uani d 1 . .
C C2R 0.2020(4) 0.7242(4) 0.34071(17) 0.0538(12) Uani d 1 . .
H H2R 0.2246 0.6803 0.3197 0.065 Uiso calc 1 . .
C C3R 0.0943(5) 0.7914(5) 0.3391(2) 0.0717(16) Uani d 1 . .
H H3R 0.0456 0.7926 0.3171 0.086 Uiso calc 1 . .
C C4R 0.0610(5) 0.8539(5) 0.3689(3) 0.083(2) Uani d 1 . .
H H4R -0.0112 0.8993 0.3678 0.100 Uiso calc 1 . .
C C5R 0.1314(5) 0.8523(5) 0.4009(3) 0.087(2) Uani d 1 . .
H H5R 0.1075 0.8962 0.4219 0.105 Uiso calc 1 . .
C C6R 0.2365(4) 0.7869(4) 0.4024(2) 0.0666(15) Uani d 1 . .
H H6R 0.2841 0.7867 0.4246 0.080 Uiso calc 1 . .
C C1S 0.3057(7) 1.0325(6) 0.4751(3) 0.062(3) Uiso d 0.5 A 1
C C2S 0.1999(7) 1.0502(6) 0.4908(4) 0.090(5) Uiso d 0.5 A 1
H H2S 0.1489 1.1140 0.4883 0.108 Uiso calc 0.5 A 1
C C3S 0.1688(7) 0.9745(8) 0.5102(4) 0.104(5) Uiso d 0.5 A 1
H H3S 0.0965 0.9865 0.5209 0.125 Uiso calc 0.5 A 1
C C4S 0.2434(10) 0.8811(7) 0.5138(4) 0.098(10) Uiso d 0.5 A 1
H H4S 0.2221 0.8293 0.5271 0.118 Uiso calc 0.5 A 1
C C5S 0.3492(9) 0.8634(5) 0.4982(4) 0.106(5) Uiso d 0.5 A 1
H H5S 0.4002 0.7996 0.5007 0.127 Uiso calc 0.5 A 1
C C6S 0.3803(6) 0.9392(6) 0.4788(3) 0.076(3) Uiso d 0.5 A 1
H H6S 0.4526 0.9271 0.4681 0.092 Uiso calc 0.5 A 1
C C7S 0.3454(11) 1.1104(11) 0.4548(4) 0.076(4) Uiso d 0.5 A 1
H H7SA 0.3632 1.1025 0.4242 0.115 Uiso calc 0.5 A 1
H H7SB 0.4109 1.1069 0.4701 0.115 Uiso calc 0.5 A 1
H H7SC 0.2884 1.1731 0.4569 0.115 Uiso calc 0.5 A 1
C C1X 0.2949(8) 1.0073(9) 0.4778(4) 0.104(6) Uiso d 0.5 B 2
C C2X 0.1903(10) 1.0744(7) 0.4800(4) 0.105(6) Uiso d 0.5 B 2
H H2X 0.1767 1.1401 0.4696 0.126 Uiso calc 0.5 B 2
C C3X 0.1055(7) 1.0454(8) 0.4976(4) 0.090(4) Uiso d 0.5 B 2
H H3X 0.0340 1.0912 0.4991 0.108 Uiso calc 0.5 B 2
C C4X 0.1254(9) 0.9493(8) 0.5129(4) 0.109(5) Uiso d 0.5 B 2
H H4X 0.0675 0.9294 0.5249 0.131 Uiso calc 0.5 B 2
C C5X 0.2300(11) 0.8822(7) 0.5106(5) 0.130(14) Uiso d 0.5 B 2
H H5X 0.2436 0.8165 0.5211 0.156 Uiso calc 0.5 B 2
C C6X 0.3148(8) 0.9112(8) 0.4931(4) 0.095(4) Uiso d 0.5 B 2
H H6X 0.3863 0.8654 0.4915 0.114 Uiso calc 0.5 B 2
C C7X 0.3879(17) 1.0422(17) 0.4589(7) 0.130(7) Uiso d 0.5 B 2
H H7XA 0.4300 1.0490 0.4828 0.195 Uiso calc 0.5 B 2
H H7XB 0.3568 1.1044 0.4411 0.195 Uiso calc 0.5 B 2
H H7XC 0.4360 0.9952 0.4409 0.195 Uiso calc 0.5 B 2
C C1T 0.1240(6) 0.6299(7) 0.5276(3) 0.073(3) Uiso d 0.5 C 3
C C2T 0.0357(8) 0.6157(7) 0.5503(2) 0.083(4) Uiso d 0.5 C 3
H H2T 0.0455 0.5822 0.5788 0.099 Uiso calc 0.5 C 3
C C3T -0.0670(6) 0.6505(7) 0.5312(3) 0.104(5) Uiso d 0.5 C 3
H H3T -0.1274 0.6407 0.5467 0.125 Uiso calc 0.5 C 3
C C4T -0.0814(6) 0.6995(7) 0.4894(3) 0.070(3) Uiso d 0.5 C 3
H H4T -0.1516 0.7233 0.4764 0.084 Uiso calc 0.5 C 3
C C5T 0.0070(7) 0.7137(7) 0.4667(2) 0.084(4) Uiso d 0.5 C 3
H H5T -0.0029 0.7472 0.4382 0.100 Uiso calc 0.5 C 3
C C6T 0.1097(6) 0.6790(7) 0.4858(3) 0.088(4) Uiso d 0.5 C 3
H H6T 0.1700 0.6887 0.4702 0.106 Uiso calc 0.5 C 3
C C7T 0.2353(16) 0.5905(15) 0.5468(7) 0.121(6) Uiso d 0.5 C 3
H H7T1 0.2331 0.6124 0.5754 0.182 Uiso calc 0.5 C 3
H H7T2 0.2854 0.6130 0.5277 0.182 Uiso calc 0.5 C 3
H H7T3 0.2607 0.5201 0.5501 0.182 Uiso calc 0.5 C 3
C C1Y 0.108(2) 0.633(4) 0.5063(15) 0.40(4) Uiso d 0.5 D 4
C C2Y 0.087(2) 0.560(3) 0.5335(12) 0.33(3) Uiso d 0.5 D 4
H H2Y 0.1431 0.5136 0.5511 0.395 Uiso calc 0.5 D 4
C C3Y -0.017(3) 0.5539(18) 0.5347(9) 0.35(3) Uiso d 0.5 D 4
H H3Y -0.0318 0.5040 0.5533 0.414 Uiso calc 0.5 D 4
C C4Y -0.0996(17) 0.6212(18) 0.5089(8) 0.145(8) Uiso d 0.5 D 4
H H4Y -0.1706 0.6173 0.5098 0.174 Uiso calc 0.5 D 4
C C5Y -0.078(3) 0.6942(19) 0.4818(10) 0.39(4) Uiso d 0.5 D 4
H H5Y -0.1344 0.7402 0.4641 0.467 Uiso calc 0.5 D 4
C C6Y 0.026(4) 0.700(3) 0.4805(14) 0.47(5) Uiso d 0.5 D 4
H H6Y 0.0405 0.7498 0.4620 0.566 Uiso calc 0.5 D 4
C C7Y 0.226(2) 0.617(2) 0.5134(10) 0.185(11) Uiso d 0.5 D 4
H H7Y1 0.2334 0.6404 0.5409 0.277 Uiso calc 0.5 D 4
H H7Y2 0.2520 0.6533 0.4894 0.277 Uiso calc 0.5 D 4
H H7Y3 0.2689 0.5488 0.5147 0.277 Uiso calc 0.5 D 4
O O1U 0.7502(3) 0.7424(2) 0.20138(10) 0.0485(8) Uani d 1 . .
H H1U 0.7272 0.7584 0.1757 0.073 Uiso d 1 . .
C C1U 0.8417(4) 0.7727(4) 0.20348(17) 0.0540(12) Uani d 1 . .
H H1UC 0.8157 0.8444 0.1975 0.065 Uiso calc 1 . .
C C2U 0.9283(4) 0.7327(4) 0.17137(19) 0.0602(13) Uani d 1 . .
H H2UA 0.9868 0.7588 0.1731 0.090 Uiso calc 1 . .
H H2UB 0.8972 0.7503 0.1420 0.090 Uiso calc 1 . .
H H2UC 0.9579 0.6625 0.1778 0.090 Uiso calc 1 . .
C C3U 0.8854(7) 0.7437(6) 0.2494(2) 0.091(2) Uani d 1 . .
H H3UA 0.8997 0.6749 0.2576 0.137 Uiso calc 1 . .
H H3UB 0.8314 0.7806 0.2694 0.137 Uiso calc 1 . .
H H3UC 0.9533 0.7570 0.2510 0.137 Uiso calc 1 . .

loop_
_atom_site_aniso_label
_atom_site_aniso_U_11
_atom_site_aniso_U_22
_atom_site_aniso_U_33
_atom_site_aniso_U_12
_atom_site_aniso_U_13
_atom_site_aniso_U_23
O1W 0.0447(16) 0.0372(15) 0.0314(14) -0.0087(13) -0.0032(12) -0.0065(12)
K1 0.0311(4) 0.0327(4) 0.0410(5) -0.0107(3) 0.0008(3) -0.0045(3)
K2 0.0375(5) 0.0471(5) 0.0421(5) -0.0181(4) 0.0026(4) -0.0162(4)
K3 0.0442(5) 0.0515(6) 0.0379(5) -0.0234(4) -0.0035(4) -0.0054(4)
K4 0.0367(5) 0.0409(5) 0.0395(5) -0.0136(4) -0.0023(4) -0.0023(4)
K5 0.0451(5) 0.0421(5) 0.0407(5) -0.0200(4) -0.0005(4) -0.0105(4)
K6 0.0379(5) 0.0399(5) 0.0445(5) -0.0139(4) -0.0026(4) -0.0071(4)
O1 0.0351(14) 0.0365(15) 0.0345(14) -0.0161(12) 0.0067(11) -0.0100(11)
Si1 0.0281(5) 0.0270(5) 0.0325(5) -0.0101(4) -0.0002(4) -0.0060(4)
C1A 0.0259(18) 0.030(2) 0.035(2) -0.0095(15) 0.0016(15) -0.0025(15)
C2A 0.035(2) 0.036(2) 0.045(2) -0.0086(18) -0.0004(18) -0.0056(18)
C3A 0.035(2) 0.038(2) 0.057(3) -0.0072(19) -0.007(2) 0.004(2)
C4A 0.036(2) 0.057(3) 0.055(3) -0.022(2) -0.015(2) 0.005(2)
C5A 0.040(2) 0.046(3) 0.047(2) -0.021(2) -0.0116(19) -0.004(2)
C6A 0.032(2) 0.032(2) 0.040(2) -0.0136(17) -0.0040(16) -0.0013(16)
C1B 0.0293(19) 0.030(2) 0.042(2) -0.0097(16) -0.0052(16) -0.0028(16)
C2B 0.042(2) 0.036(2) 0.044(2) -0.0177(19) 0.0034(18) -0.0097(18)
C3B 0.048(3) 0.038(2) 0.058(3) -0.021(2) 0.001(2) -0.011(2)
C4B 0.038(2) 0.035(2) 0.065(3) -0.0168(19) -0.004(2) -0.004(2)
C5B 0.034(2) 0.040(2) 0.048(3) -0.0115(18) 0.0006(18) 0.0045(19)
C6B 0.035(2) 0.035(2) 0.040(2) -0.0118(17) -0.0010(17) -0.0031(17)
C1C 0.0291(19) 0.034(2) 0.0295(19) -0.0119(16) -0.0031(15) -0.0044(15)
C2C 0.033(2) 0.032(2) 0.075(3) -0.0082(18) 0.004(2) -0.001(2)
C3C 0.035(3) 0.039(3) 0.111(5) -0.001(2) 0.018(3) 0.005(3)
C4C 0.042(3) 0.032(2) 0.085(4) 0.002(2) 0.007(2) -0.002(2)
C5C 0.044(2) 0.028(2) 0.045(2) -0.0094(18) -0.0044(19) 0.0008(17)
C6C 0.034(2) 0.033(2) 0.032(2) -0.0112(17) -0.0012(16) -0.0050(16)
O2 0.0312(14) 0.0375(16) 0.0476(17) -0.0094(12) -0.0067(12) -0.0067(13)
Si2 0.0287(5) 0.0311(5) 0.0394(6) -0.0093(4) -0.0011(4) -0.0065(4)
C1D 0.0237(18) 0.029(2) 0.046(2) -0.0036(15) -0.0016(16) -0.0082(17)
C2D 0.042(2) 0.038(2) 0.050(3) -0.0163(19) -0.0008(19) -0.0078(19)
C3D 0.054(3) 0.037(2) 0.076(4) -0.022(2) 0.007(3) -0.017(2)
C4D 0.036(2) 0.046(3) 0.069(3) -0.013(2) -0.006(2) -0.023(2)
C5D 0.054(3) 0.048(3) 0.057(3) -0.015(2) -0.010(2) -0.013(2)
C6D 0.047(3) 0.037(2) 0.054(3) -0.015(2) -0.010(2) -0.011(2)
C1E 0.036(2) 0.034(2) 0.037(2) -0.0125(17) 0.0002(16) -0.0095(17)
C2E 0.042(2) 0.041(2) 0.042(2) -0.0136(19) 0.0017(19) -0.0058(19)
C3E 0.056(3) 0.051(3) 0.045(3) -0.026(2) 0.005(2) -0.005(2)
C4E 0.076(3) 0.038(2) 0.041(2) -0.029(2) 0.006(2) -0.0066(19)
C5E 0.063(3) 0.033(3) 0.075(4) 0.003(2) 0.015(3) 0.006(2)
C6E 0.048(3) 0.038(3) 0.061(3) -0.002(2) 0.005(2) 0.005(2)
C1F 0.040(2) 0.028(2) 0.044(2) -0.0094(17) -0.0022(18) -0.0014(17)
C2F 0.057(3) 0.039(2) 0.041(2) -0.016(2) -0.002(2) -0.0049(19)
C3F 0.088(4) 0.043(3) 0.046(3) -0.008(3) 0.005(3) -0.011(2)
C4F 0.076(4) 0.053(3) 0.070(4) -0.009(3) 0.028(3) -0.014(3)
C5F 0.048(3) 0.065(4) 0.090(4) -0.020(3) 0.026(3) -0.020(3)
C6F 0.042(3) 0.052(3) 0.061(3) -0.014(2) 0.005(2) -0.017(2)
O3 0.0350(15) 0.0410(16) 0.0406(16) -0.0086(13) -0.0047(12) -0.0021(13)
Si3 0.0356(6) 0.0385(6) 0.0402(6) -0.0091(5) -0.0036(5) -0.0010(5)
C1G 0.034(2) 0.042(2) 0.043(2) -0.0124(18) -0.0087(18) -0.0043(18)
C2G 0.043(3) 0.046(3) 0.058(3) -0.012(2) 0.002(2) -0.001(2)
C3G 0.054(3) 0.044(3) 0.070(3) -0.002(2) 0.009(3) -0.011(2)
C4G 0.054(3) 0.059(3) 0.070(4) -0.016(3) 0.019(3) -0.012(3)
C5G 0.058(3) 0.059(3) 0.061(3) -0.026(3) 0.009(2) -0.002(2)
C6G 0.040(2) 0.048(3) 0.056(3) -0.013(2) 0.001(2) -0.005(2)
C1H 0.042(3) 0.048(3) 0.059(3) -0.006(2) 0.007(2) 0.009(2)
C2H 0.085(4) 0.038(3) 0.066(3) -0.020(3) 0.025(3) -0.011(2)
C3H 0.097(5) 0.039(3) 0.105(5) -0.021(3) 0.054(4) -0.017(3)
C4H 0.079(5) 0.063(4) 0.146(8) 0.003(4) 0.054(5) 0.044(5)
C5H 0.070(5) 0.142(8) 0.156(9) -0.029(5) -0.014(5) 0.107(7)
C6H 0.063(4) 0.116(6) 0.106(6) -0.030(4) -0.019(4) 0.069(5)
C1I 0.049(3) 0.057(3) 0.039(2) -0.008(2) -0.012(2) -0.001(2)
C2I 0.054(3) 0.067(3) 0.062(3) -0.019(3) -0.018(2) 0.000(3)
C3I 0.075(4) 0.107(5) 0.076(4) -0.033(4) -0.027(3) -0.021(4)
C4I 0.097(6) 0.130(7) 0.079(5) -0.040(5) -0.032(4) -0.037(5)
C5I 0.097(5) 0.109(6) 0.064(4) -0.013(4) -0.020(4) -0.037(4)
C6I 0.067(4) 0.079(4) 0.044(3) -0.011(3) -0.012(2) -0.009(3)
O4 0.0499(17) 0.0391(16) 0.0421(16) -0.0210(14) 0.0041(13) -0.0130(13)
Si4 0.0376(6) 0.0385(6) 0.0396(6) -0.0173(5) 0.0015(5) -0.0133(5)
C1J 0.052(3) 0.036(2) 0.046(2) -0.025(2) 0.005(2) -0.0181(19)
C2J 0.072(3) 0.042(3) 0.052(3) -0.026(2) -0.002(2) -0.013(2)
C3J 0.105(5) 0.046(3) 0.046(3) -0.035(3) -0.001(3) -0.011(2)
C4J 0.126(6) 0.052(3) 0.048(3) -0.049(4) 0.022(3) -0.016(2)
C5J 0.089(4) 0.057(3) 0.067(4) -0.046(3) 0.033(3) -0.025(3)
C6J 0.059(3) 0.048(3) 0.055(3) -0.024(2) 0.011(2) -0.019(2)
C1K 0.038(2) 0.060(3) 0.045(2) -0.023(2) -0.0001(19) -0.018(2)
C2K 0.061(3) 0.067(3) 0.046(3) -0.028(3) 0.001(2) -0.022(2)
C3K 0.066(4) 0.106(5) 0.059(3) -0.043(4) 0.022(3) -0.031(3)
C4K 0.042(3) 0.103(5) 0.082(4) -0.014(3) 0.011(3) -0.038(4)
C5K 0.056(3) 0.073(4) 0.068(4) 0.001(3) 0.002(3) -0.026(3)
C6K 0.053(3) 0.051(3) 0.059(3) -0.010(2) -0.002(2) -0.013(2)
C1L 0.046(3) 0.052(3) 0.044(2) -0.024(2) 0.001(2) -0.006(2)
C2L 0.055(3) 0.115(5) 0.059(3) -0.036(3) 0.002(3) -0.042(3)
C3L 0.097(6) 0.226(10) 0.051(4) -0.102(7) 0.003(4) -0.050(5)
C4L 0.102(6) 0.174(9) 0.080(5) -0.109(7) -0.045(4) 0.050(5)
C5L 0.084(5) 0.073(5) 0.168(8) -0.043(4) -0.081(5) 0.031(5)
C6L 0.058(3) 0.053(3) 0.126(6) -0.017(3) -0.027(3) -0.022(3)
O5 0.0389(15) 0.0310(14) 0.0391(15) -0.0142(12) -0.0018(12) -0.0096(11)
Si5 0.0331(5) 0.0308(5) 0.0334(5) -0.0138(4) -0.0018(4) -0.0066(4)
C1M 0.040(2) 0.029(2) 0.043(2) -0.0182(17) -0.0010(17) -0.0063(16)
C2M 0.034(2) 0.037(2) 0.049(2) -0.0152(18) -0.0002(18) -0.0123(19)
C3M 0.040(2) 0.038(2) 0.063(3) -0.0170(19) 0.004(2) -0.020(2)
C4M 0.037(2) 0.029(2) 0.081(4) -0.0067(18) -0.002(2) -0.011(2)
C5M 0.042(3) 0.043(3) 0.069(3) -0.015(2) -0.014(2) 0.003(2)
C6M 0.044(2) 0.039(2) 0.050(3) -0.017(2) -0.009(2) -0.0039(19)
C1N 0.031(2) 0.034(2) 0.037(2) -0.0074(16) 0.0000(16) -0.0093(17)
C2N 0.040(2) 0.039(2) 0.046(2) -0.0169(19) 0.0006(18) -0.0115(19)
C3N 0.037(2) 0.050(3) 0.065(3) -0.013(2) -0.011(2) -0.025(2)
C4N 0.038(2) 0.058(3) 0.050(3) 0.002(2) -0.012(2) -0.026(2)
C5N 0.045(3) 0.053(3) 0.034(2) 0.002(2) 0.0002(19) -0.009(2)
C6N 0.036(2) 0.049(3) 0.033(2) -0.0095(19) 0.0012(17) -0.0100(18)
C1O 0.042(2) 0.041(2) 0.036(2) -0.0207(19) -0.0028(17) -0.0068(18)
C2O 0.040(2) 0.051(3) 0.039(2) -0.018(2) -0.0010(18) -0.0082(19)
C3O 0.053(3) 0.065(3) 0.048(3) -0.026(3) 0.008(2) -0.014(2)
C4O 0.073(4) 0.069(3) 0.042(3) -0.041(3) 0.009(2) -0.013(2)
C5O 0.079(4) 0.047(3) 0.036(2) -0.033(3) -0.001(2) -0.003(2)
C6O 0.059(3) 0.041(2) 0.039(2) -0.026(2) 0.000(2) -0.0084(19)
O6 0.0436(16) 0.0420(16) 0.0339(15) -0.0147(13) -0.0009(12) -0.0026(12)
Si6 0.0376(6) 0.0464(7) 0.0306(6) -0.0167(5) -0.0005(4) -0.0029(5)
C1P 0.059(3) 0.051(3) 0.026(2) -0.023(2) -0.0032(19) 0.0002(18)
C2P 0.064(3) 0.063(3) 0.039(2) -0.036(3) -0.010(2) 0.007(2)
C3P 0.106(5) 0.072(4) 0.044(3) -0.054(4) -0.011(3) 0.003(3)
C4P 0.133(6) 0.061(4) 0.042(3) -0.048(4) 0.013(3) -0.009(3)
C5P 0.108(5) 0.052(3) 0.057(3) -0.012(3) 0.026(3) -0.003(3)
C6P 0.066(3) 0.052(3) 0.049(3) -0.012(3) 0.013(2) 0.003(2)
C1Q 0.045(2) 0.059(3) 0.032(2) -0.021(2) -0.0029(18) -0.0020(19)
C2Q 0.058(3) 0.064(3) 0.041(2) -0.031(3) -0.001(2) -0.002(2)
C3Q 0.086(4) 0.100(5) 0.053(3) -0.063(4) -0.004(3) -0.009(3)
C4Q 0.125(6) 0.124(6) 0.050(3) -0.084(5) -0.023(4) -0.002(3)
C5Q 0.138(6) 0.126(6) 0.039(3) -0.085(5) -0.034(3) 0.019(3)
C6Q 0.093(4) 0.090(4) 0.032(2) -0.057(4) -0.010(2) 0.004(2)
C1R 0.041(2) 0.053(3) 0.049(3) -0.024(2) 0.0011(19) -0.008(2)
C2R 0.045(3) 0.063(3) 0.056(3) -0.024(2) -0.004(2) -0.001(2)
C3R 0.051(3) 0.072(4) 0.093(5) -0.027(3) -0.011(3) 0.004(3)
C4R 0.048(3) 0.076(4) 0.125(6) -0.017(3) 0.008(4) -0.022(4)
C5R 0.052(3) 0.091(5) 0.121(6) -0.017(3) 0.012(4) -0.048(4)
C6R 0.047(3) 0.078(4) 0.078(4) -0.020(3) 0.006(3) -0.028(3)
O1U 0.0490(18) 0.0536(19) 0.0459(18) -0.0203(15) -0.0003(14) -0.0096(14)
C1U 0.055(3) 0.063(3) 0.056(3) -0.036(3) -0.004(2) -0.005(2)
C2U 0.049(3) 0.059(3) 0.073(4) -0.023(3) -0.005(3) 0.000(3)
C3U 0.127(6) 0.118(6) 0.059(4) -0.083(5) -0.020(4) 0.004(4)

loop_
_atom_type_symbol
_atom_type_description
_atom_type_scat_dispersion_real
_atom_type_scat_dispersion_imag
_atom_type_scat_source
C C 0.0181 0.0091 'International Tables Vol C Tables 4.2.6.8 and 6.1.1.4'
H H 0.0000 0.0000 'International Tables Vol C Tables 4.2.6.8 and 6.1.1.4'
O O 0.0492 0.0322 'International Tables Vol C Tables 4.2.6.8 and 6.1.1.4'
Si Si 0.2541 0.3302 'International Tables Vol C Tables 4.2.6.8 and 6.1.1.4'
K K 0.3868 1.0657 'International Tables Vol C Tables 4.2.6.8 and 6.1.1.4'

loop_
_geom_angle_atom_site_label_1
_geom_angle_atom_site_label_2
_geom_angle_atom_site_label_3
_geom_angle_site_symmetry_1
_geom_angle_site_symmetry_3
_geom_angle
_geom_angle_publ_flag
K6 O1W K5 . . 74.42(7) ?
K6 O1W K4 . . 74.37(7) ?
K5 O1W K4 . . 93.02(8) ?
K6 O1W K3 . . 77.44(7) ?
K5 O1W K3 . . 87.49(8) ?
K4 O1W K3 . . 150.55(11) ?
K6 O1W K1 . . 138.44(10) ?
K5 O1W K1 . . 137.33(10) ?
K4 O1W K1 . . 118.48(9) ?
K3 O1W K1 . . 78.41(7) ?
K6 O1W K2 . . 73.51(7) ?
K5 O1W K2 . . 147.87(10) ?
K4 O1W K2 . . 76.43(7) ?
K3 O1W K2 . . 87.61(8) ?
K1 O1W K2 . . 72.16(6) ?
K6 O1W H1W . . 124.0 ?
K5 O1W H1W . . 133.4 ?
K4 O1W H1W . . 59.6 ?
K3 O1W H1W . . 135.4 ?
K1 O1W H1W . . 59.7 ?
K2 O1W H1W . . 66.6 ?
K6 O1W H2W . . 121.8 ?
K5 O1W H2W . . 82.3 ?
K4 O1W H2W . . 160.5 ?
K3 O1W H2W . . 48.6 ?
K1 O1W H2W . . 58.2 ?
K2 O1W H2W . . 116.9 ?
H1W O1W H2W . . 110.8 ?
O5 K1 O1 . . 87.60(9) ?
O5 K1 O2 . . 101.77(9) ?
O1 K1 O2 . . 86.13(8) ?
O5 K1 C1D . . 118.32(10) ?
O1 K1 C1D . . 136.62(9) ?
O2 K1 C1D . . 56.35(9) ?
O5 K1 C1A . . 114.40(10) ?
O1 K1 C1A . . 57.46(9) ?
O2 K1 C1A . . 125.28(9) ?
C1D K1 C1A . . 125.10(11) ?
O5 K1 O1W . . 52.46(8) ?
O1 K1 O1W . . 75.13(8) ?
O2 K1 O1W . . 50.69(8) ?
C1D K1 O1W . . 93.17(10) ?
C1A K1 O1W . . 132.10(9) ?
O5 K1 C2A . . 139.02(10) ?
O1 K1 C2A . . 68.14(10) ?
O2 K1 C2A . . 108.61(10) ?
C1D K1 C2A . . 101.44(11) ?
C1A K1 C2A . . 24.62(10) ?
O1W K1 C2A . . 139.30(10) ?
O5 K1 C2D . . 94.86(10) ?
O1 K1 C2D . . 151.45(10) ?
O2 K1 C2D . . 65.50(10) ?
C1D K1 C2D . . 24.66(10) ?
C1A K1 C2D . . 142.62(11) ?
O1W K1 C2D . . 83.88(10) ?
C2A K1 C2D . . 122.38(11) ?
O5 K1 C6D . . 133.28(11) ?
O1 K1 C6D . . 137.36(10) ?
O2 K1 C6D . . 75.34(9) ?
C1D K1 C6D . . 23.72(11) ?
C1A K1 C6D . . 103.50(11) ?
O1W K1 C6D . . 116.84(10) ?
C2A K1 C6D . . 81.77(11) ?
C2D K1 C6D . . 40.62(12) ?
O5 K1 C6A . . 102.99(9) ?
O1 K1 C6A . . 74.97(9) ?
O2 K1 C6A . . 147.97(9) ?
C1D K1 C6A . . 125.05(11) ?
C1A K1 C6A . . 23.36(9) ?
O1W K1 C6A . . 141.73(9) ?
C2A K1 C6A . . 40.36(10) ?
C2D K1 C6A . . 131.44(11) ?
C6D K1 C6A . . 101.33(11) ?
O5 K1 Si1 . . 95.65(7) ?
O1 K1 Si1 . . 26.16(6) ?
O2 K1 Si1 . . 108.69(6) ?
C1D K1 Si1 . . 144.24(8) ?
C1A K1 Si1 . . 32.36(7) ?
O1W K1 Si1 . . 99.75(6) ?
C2A K1 Si1 . . 49.03(8) ?
C2D K1 Si1 . . 168.90(8) ?
C6D K1 Si1 . . 130.01(9) ?
C6A K1 Si1 . . 48.88(7) ?
O5 K1 Si2 . . 119.55(7) ?
O1 K1 Si2 . . 105.50(6) ?
O2 K1 Si2 . . 26.36(6) ?
C1D K1 Si2 . . 32.27(8) ?
C1A K1 Si2 . . 122.36(8) ?
O1W K1 Si2 . . 74.03(6) ?
C2A K1 Si2 . . 99.10(8) ?
C2D K1 Si2 . . 49.11(8) ?
C6D K1 Si2 . . 49.04(8) ?
C6A K1 Si2 . . 137.46(7) ?
Si1 K1 Si2 . . 121.60(4) ?
O5 K1 H1W . . 64.5 ?
O1 K1 H1W . . 82.0 ?
O2 K1 H1W . . 37.4 ?
C1D K1 H1W . . 79.7 ?
C1A K1 H1W . . 139.1 ?
O1W K1 H1W . . 14.3 ?
C2A K1 H1W . . 137.6 ?
C2D K1 H1W . . 73.6 ?
C6D K1 H1W . . 103.2 ?
C6A K1 H1W . . 154.4 ?
Si1 K1 H1W . . 108.0 ?
Si2 K1 H1W . . 59.8 ?
O5 K1 H2W . . 38.3 ?
O1 K1 H2W . . 76.8 ?
O2 K1 H2W . . 64.6 ?
C1D K1 H2W . . 101.7 ?
C1A K1 H2W . . 129.8 ?
O1W K1 H2W . . 14.2 ?
C2A K1 H2W . . 144.8 ?
C2D K1 H2W . . 87.6 ?
C6D K1 H2W . . 125.2 ?
C6A K1 H2W . . 132.4 ?
Si1 K1 H2W . . 98.5 ?
Si2 K1 H2W . . 86.9 ?
H1W K1 H2W . . 27.4 ?
O2 K2 O4 . . 88.06(10) ?
O2 K2 O1 . . 93.78(9) ?
O4 K2 O1 . . 138.89(9) ?
O2 K2 O1U . . 123.65(10) ?
O4 K2 O1U . . 89.33(10) ?
O1 K2 O1U . . 55.98(9) ?
O2 K2 C1J . . 116.06(11) ?
O4 K2 C1J . . 57.65(11) ?
O1 K2 C1J . . 148.28(10) ?
O1U K2 C1J . . 109.31(11) ?
O2 K2 C2J . . 100.16(12) ?
O4 K2 C2J . . 74.39(11) ?
O1 K2 C2J . . 144.63(12) ?
O1U K2 C2J . . 132.84(12) ?
C1J K2 C2J . . 25.83(13) ?
O2 K2 O1W . . 51.09(8) ?
O4 K2 O1W . . 75.05(8) ?
O1 K2 O1W . . 74.51(8) ?
O1U K2 O1W . . 73.99(8) ?
C1J K2 O1W . . 132.22(10) ?
C2J K2 O1W . . 138.26(11) ?
O2 K2 Si4 . . 100.48(7) ?
O4 K2 Si4 . . 25.27(6) ?
O1 K2 Si4 . . 156.30(7) ?
O1U K2 Si4 . . 100.33(7) ?
C1J K2 Si4 . . 32.43(9) ?
C2J K2 Si4 . . 50.75(10) ?
O1W K2 Si4 . . 99.96(6) ?
O2 K2 K6 . . 91.57(7) ?
O4 K2 K6 . . 45.27(7) ?
O1 K2 K6 . . 93.62(7) ?
O1U K2 K6 . . 51.23(7) ?
C1J K2 K6 . . 95.93(9) ?
C2J K2 K6 . . 118.09(10) ?
O1W K2 K6 . . 47.54(5) ?
Si4 K2 K6 . . 67.36(3) ?
O2 K2 Si2 . . 17.94(7) ?
O4 K2 Si2 . . 94.85(7) ?
O1 K2 Si2 . . 99.32(7) ?
O1U K2 Si2 . . 140.16(7) ?
C1J K2 Si2 . . 106.24(9) ?
C2J K2 Si2 . . 86.02(11) ?
O1W K2 Si2 . . 68.98(6) ?
Si4 K2 Si2 . . 100.01(4) ?
K6 K2 Si2 . . 108.08(4) ?
O2 K2 K1 . . 47.86(7) ?
O4 K2 K1 . . 125.14(7) ?
O1 K2 K1 . . 46.13(6) ?
O1U K2 K1 . . 91.48(7) ?
C1J K2 K1 . . 159.22(9) ?
C2J K2 K1 . . 134.18(10) ?
O1W K2 K1 . . 52.84(5) ?
Si4 K2 K1 . . 146.03(4) ?
K6 K2 K1 . . 97.48(3) ?
Si2 K2 K1 . . 54.31(3) ?
O2 K2 K4 . . 47.70(7) ?
O4 K2 K4 . . 41.11(6) ?
O1 K2 K4 . . 121.39(6) ?
O1U K2 K4 . . 104.96(7) ?
C1J K2 K4 . . 88.42(8) ?
C2J K2 K4 . . 91.30(10) ?
O1W K2 K4 . . 47.28(5) ?
Si4 K2 K4 . . 59.84(3) ?
K6 K2 K4 . . 54.84(3) ?
Si2 K2 K4 . . 58.44(3) ?
K1 K2 K4 . . 86.41(3) ?
O2 K2 H1U . . 120.3 ?
O4 K2 H1U . . 105.7 ?
O1 K2 H1U . . 40.0 ?
O1U K2 H1U . . 16.6 ?
C1J K2 H1U . . 120.3 ?
C2J K2 H1U . . 139.5 ?
O1W K2 H1U . . 76.5 ?
Si4 K2 H1U . . 116.4 ?
K6 K2 H1U . . 65.2 ?
Si2 K2 H1U . . 133.3 ?
K1 K2 H1U . . 79.9 ?
K4 K2 H1U . . 115.7 ?
O3 K3 O5 . . 101.18(9) ?
O3 K3 O1U . . 90.92(10) ?
O5 K3 O1U . . 124.70(10) ?
O3 K3 O1 . . 136.33(9) ?
O5 K3 O1 . . 83.07(8) ?
O1U K3 O1 . . 54.29(9) ?
O3 K3 O1W . . 73.13(9) ?
O5 K3 O1W . . 54.31(8) ?
O1U K3 O1W . . 79.41(9) ?
O1 K3 O1W . . 74.90(8) ?
O3 K3 C6C . . 155.41(10) ?
O5 K3 C6C . . 82.19(10) ?
O1U K3 C6C . . 107.31(10) ?
O1 K3 C6C . . 68.11(9) ?
O1W K3 C6C . . 125.51(10) ?
O3 K3 C6G . . 69.79(11) ?
O5 K3 C6G . . 148.97(11) ?
O1U K3 C6G . . 85.83(11) ?
O1 K3 C6G . . 124.50(10) ?
O1W K3 C6G . . 139.68(10) ?
C6C K3 C6G . . 94.66(12) ?
O3 K3 Si3 . . 22.00(6) ?
O5 K3 Si3 . . 117.72(7) ?
O1U K3 Si3 . . 92.12(8) ?
O1 K3 Si3 . . 145.88(6) ?
O1W K3 Si3 . . 94.93(6) ?
C6C K3 Si3 . . 137.16(8) ?
C6G K3 Si3 . . 48.07(9) ?
O3 K3 Si5 . . 93.26(7) ?
O5 K3 Si5 . . 20.73(6) ?
O1U K3 Si5 . . 144.79(8) ?
O1 K3 Si5 . . 101.88(6) ?
O1W K3 Si5 . . 68.51(6) ?
C6C K3 Si5 . . 81.40(8) ?
C6G K3 Si5 . . 128.23(9) ?
Si3 K3 Si5 . . 104.39(4) ?
O3 K3 K6 . . 47.05(7) ?
O5 K3 K6 . . 101.65(7) ?
O1U K3 K6 . . 51.53(7) ?
O1 K3 K6 . . 89.35(6) ?
O1W K3 K6 . . 48.58(6) ?
C6C K3 K6 . . 156.67(8) ?
C6G K3 K6 . . 93.35(9) ?
Si3 K3 K6 . . 61.29(3) ?
Si5 K3 K6 . . 110.27(4) ?
O3 K3 Si1 . . 156.76(7) ?
O5 K3 Si1 . . 87.11(7) ?
O1U K3 Si1 . . 66.85(7) ?
O1 K3 Si1 . . 22.43(5) ?
O1W K3 Si1 . . 95.20(6) ?
C6C K3 Si1 . . 46.63(8) ?
C6G K3 Si1 . . 113.08(9) ?
Si3 K3 Si1 . . 154.43(4) ?
Si5 K3 Si1 . . 101.17(4) ?
K6 K3 Si1 . . 110.21(3) ?
O3 K3 K1 . . 124.21(7) ?
O5 K3 K1 . . 39.09(6) ?
O1U K3 K1 . . 90.32(8) ?
O1 K3 K1 . . 44.12(6) ?
O1W K3 K1 . . 52.42(5) ?
C6C K3 K1 . . 73.24(8) ?
C6G K3 K1 . . 165.61(9) ?
Si3 K3 K1 . . 146.12(4) ?
Si5 K3 K1 . . 58.86(3) ?
K6 K3 K1 . . 95.09(3) ?
Si1 K3 K1 . . 52.90(3) ?
O3 K3 H2W . . 78.1 ?
O5 K3 H2W . . 40.7 ?
O1U K3 H2W . . 92.1 ?
O1 K3 H2W . . 77.9 ?
O1W K3 H2W . . 13.8 ?
C6C K3 H2W . . 116.4 ?
C6G K3 H2W . . 147.8 ?
Si3 K3 H2W . . 100.1 ?
Si5 K3 H2W . . 54.9 ?
K6 K3 H2W . . 61.5 ?
Si1 K3 H2W . . 95.3 ?
K1 K3 H2W . . 46.1 ?
O3 K3 H1U . . 107.6 ?
O5 K3 H1U . . 114.2 ?
O1U K3 H1U . . 17.6 ?
O1 K3 H1U . . 37.1 ?
O1W K3 H1U . . 79.7 ?
C6C K3 H1U . . 92.7 ?
C6G K3 H1U . . 96.7 ?
Si3 K3 H1U . . 109.6 ?
Si5 K3 H1U . . 134.9 ?
K6 K3 H1U . . 64.6 ?
Si1 K3 H1U . . 49.7 ?
K1 K3 H1U . . 76.5 ?
H2W K3 H1U . . 90.2 ?
O4 K4 O6 . . 88.80(10) ?
O4 K4 O2 . . 83.71(9) ?
O6 K4 O2 . . 126.55(9) ?
O4 K4 O1W . . 83.75(9) ?
O6 K4 O1W . . 72.75(8) ?
O2 K4 O1W . . 53.86(8) ?
O4 K4 C2R . . 142.42(12) ?
O6 K4 C2R . . 69.79(11) ?
O2 K4 C2R . . 133.86(11) ?
O1W K4 C2R . . 116.47(12) ?
O4 K4 C2F . . 102.49(12) ?
O6 K4 C2F . . 162.93(11) ?
O2 K4 C2F . . 68.15(10) ?
O1W K4 C2F . . 120.72(10) ?
C2R K4 C2F . . 93.79(13) ?
O4 K4 C1R . . 118.40(11) ?
O6 K4 C1R . . 55.20(10) ?
O2 K4 C1R . . 157.51(10) ?
O1W K4 C1R . . 120.54(10) ?
C2R K4 C1R . . 24.30(12) ?
C2F K4 C1R . . 107.80(12) ?
O4 K4 K6 . . 48.66(7) ?
O6 K4 K6 . . 48.28(7) ?
O2 K4 K6 . . 91.24(6) ?
O1W K4 K6 . . 51.86(6) ?
C2R K4 K6 . . 118.05(10) ?
C2F K4 K6 . . 147.62(9) ?
C1R K4 K6 . . 100.47(9) ?
O4 K4 Si6 . . 100.27(8) ?
O6 K4 Si6 . . 23.96(6) ?
O2 K4 Si6 . . 148.22(7) ?
O1W K4 Si6 . . 94.95(6) ?
C2R K4 Si6 . . 49.63(9) ?
C2F K4 Si6 . . 139.23(9) ?
C1R K4 Si6 . . 31.54(8) ?
K6 K4 Si6 . . 69.62(4) ?
O4 K4 Si4 . . 20.47(6) ?
O6 K4 Si4 . . 100.28(7) ?
O2 K4 Si4 . . 90.45(6) ?
O1W K4 Si4 . . 103.30(7) ?
C2R K4 Si4 . . 132.27(10) ?
C2F K4 Si4 . . 87.21(9) ?
C1R K4 Si4 . . 111.72(8) ?
K6 K4 Si4 . . 67.53(3) ?
Si6 K4 Si4 . . 104.27(4) ?
O4 K4 Si2 . . 97.81(8) ?
O6 K4 Si2 . . 144.68(7) ?
O2 K4 Si2 . . 22.97(6) ?
O1W K4 Si2 . . 73.56(6) ?
C2R K4 Si2 . . 117.68(10) ?
C2F K4 Si2 . . 47.16(8) ?
C1R K4 Si2 . . 141.40(8) ?
K6 K4 Si2 . . 114.15(4) ?
Si6 K4 Si2 . . 157.36(4) ?
Si4 K4 Si2 . . 97.43(4) ?
O4 K4 K2 . . 42.97(7) ?
O6 K4 K2 . . 107.88(7) ?
O2 K4 K2 . . 41.43(6) ?
O1W K4 K2 . . 56.29(6) ?
C2R K4 K2 . . 172.46(11) ?
C2F K4 K2 . . 89.00(9) ?
C1R K4 K2 . . 158.75(8) ?
K6 K4 K2 . . 60.21(3) ?
Si6 K4 K2 . . 129.75(4) ?
Si4 K4 K2 . . 54.82(3) ?
Si2 K4 K2 . . 59.83(3) ?
O4 K4 H1W . . 88.4 ?
O6 K4 H1W . . 88.0 ?
O2 K4 H1W . . 39.1 ?
O1W K4 H1W . . 16.0 ?
C2R K4 H1W . . 120.0 ?
C2F K4 H1W . . 104.8 ?
C1R K4 H1W . . 130.8 ?
K6 K4 H1W . . 65.6 ?
Si6 K4 H1W . . 109.2 ?
Si4 K4 H1W . . 105.6 ?
Si2 K4 H1W . . 57.7 ?
K2 K4 H1W . . 52.4 ?
O6 K5 O3 . . 96.22(10) ?
O6 K5 O1W . . 75.05(9) ?
O3 K5 O1W . . 77.20(9) ?
O6 K5 C1O . . 143.65(11) ?
O3 K5 C1O . . 106.78(11) ?
O1W K5 C1O . . 82.93(10) ?
O6 K5 C2O . . 119.93(11) ?
O3 K5 C2O . . 127.46(10) ?
O1W K5 C2O . . 77.21(11) ?
C1O K5 C2O . . 24.94(11) ?
O6 K5 C6O . . 158.27(11) ?
O3 K5 C6O . . 105.42(11) ?
O1W K5 C6O . . 107.47(10) ?
C1O K5 C6O . . 25.41(11) ?
C2O K5 C6O . . 43.27(12) ?
O6 K5 C6P . . 69.63(12) ?
O3 K5 C6P . . 106.67(13) ?
O1W K5 C6P . . 144.67(11) ?
C1O K5 C6P . . 126.72(14) ?
C2O K5 C6P . . 120.50(14) ?
C6O K5 C6P . . 105.19(13) ?
O6 K5 C5O . . 138.05(11) ?
O3 K5 C5O . . 122.59(12) ?
O1W K5 C5O . . 125.08(11) ?
C1O K5 C5O . . 43.64(11) ?
C2O K5 C5O . . 49.35(12) ?
C6O K5 C5O . . 24.19(11) ?
C6P K5 C5O . . 83.31(13) ?
O6 K5 C3O . . 109.15(11) ?
O3 K5 C3O . . 150.20(11) ?
O1W K5 C3O . . 94.10(11) ?
C1O K5 C3O . . 43.47(11) ?
C2O K5 C3O . . 24.19(11) ?
C6O K5 C3O . . 49.56(13) ?
C6P K5 C3O . . 96.89(14) ?
C5O K5 C3O . . 41.65(13) ?
O6 K5 C4O . . 116.92(11) ?
O3 K5 C4O . . 145.89(12) ?
O1W K5 C4O . . 117.33(12) ?
C1O K5 C4O . . 50.28(11) ?
C2O K5 C4O . . 42.13(12) ?
C6O K5 C4O . . 42.16(12) ?
C6P K5 C4O . . 79.60(14) ?
C5O K5 C4O . . 23.42(13) ?
C3O K5 C4O . . 23.57(13) ?
O6 K5 C1P . . 54.52(10) ?
O3 K5 C1P . . 122.84(11) ?
O1W K5 C1P . . 125.69(10) ?
C1O K5 C1P . . 125.78(11) ?
C2O K5 C1P . . 109.40(11) ?
C6O K5 C1P . . 112.58(11) ?
C6P K5 C1P . . 23.70(12) ?
C5O K5 C1P . . 88.40(11) ?
C3O K5 C1P . . 85.51(12) ?
C4O K5 C1P . . 75.65(12) ?
O6 K5 K6 . . 49.08(7) ?
O3 K5 K6 . . 51.15(7) ?
O1W K5 K6 . . 52.76(6) ?
C1O K5 K6 . . 131.76(8) ?
C2O K5 K6 . . 129.81(9) ?
C6O K5 K6 . . 149.07(9) ?
C6P K5 K6 . . 101.51(11) ?
C5O K5 K6 . . 172.86(9) ?
C3O K5 K6 . . 141.37(10) ?
C4O K5 K6 . . 162.23(10) ?
C1P K5 K6 . . 98.13(8) ?
O6 K5 H2W . . 91.7 ?
O3 K5 H2W . . 73.6 ?
O1W K5 H2W . . 16.7 ?
C1O K5 H2W . . 69.1 ?
C2O K5 H2W . . 68.9 ?
C6O K5 H2W . . 92.4 ?
C6P K5 H2W . . 161.3 ?
C5O K5 H2W . . 112.7 ?
C3O K5 H2W . . 89.8 ?
C4O K5 H2W . . 111.0 ?
C1P K5 H2W . . 141.4 ?
K6 K5 H2W . . 63.6 ?
O6 K6 O4 . . 87.27(9) ?
O6 K6 O3 . . 91.07(9) ?
O4 K6 O3 . . 158.39(9) ?
O6 K6 O1W . . 74.02(9) ?
O4 K6 O1W . . 83.88(9) ?
O3 K6 O1W . . 74.98(9) ?
O6 K6 O1U . . 154.09(10) ?
O4 K6 O1U . . 87.91(9) ?
O3 K6 O1U . . 84.21(9) ?
O1W K6 O1U . . 80.15(9) ?
O6 K6 C6I . . 93.38(14) ?
O4 K6 C6I . . 133.70(13) ?
O3 K6 C6I . . 67.90(12) ?
O1W K6 C6I . . 140.54(13) ?
O1U K6 C6I . . 108.19(13) ?
O6 K6 K5 . . 47.30(7) ?
O4 K6 K5 . . 120.97(7) ?
O3 K6 K5 . . 47.42(6) ?
O1W K6 K5 . . 52.82(6) ?
O1U K6 K5 . . 116.28(7) ?
C6I K6 K5 . . 90.97(12) ?
O6 K6 K4 . . 48.36(7) ?
O4 K6 K4 . . 46.82(7) ?
O3 K6 K4 . . 119.13(7) ?
O1W K6 K4 . . 53.77(6) ?
O1U K6 K4 . . 112.95(7) ?
C6I K6 K4 . . 138.70(12) ?
K5 K6 K4 . . 74.30(3) ?
O6 K6 K2 . . 112.66(7) ?
O4 K6 K2 . . 45.67(7) ?
O3 K6 K2 . . 116.58(7) ?
O1W K6 K2 . . 58.94(6) ?
O1U K6 K2 . . 49.25(7) ?
C6I K6 K2 . . 152.96(13) ?
K5 K6 K2 . . 111.73(4) ?
K4 K6 K2 . . 64.96(3) ?
O6 K6 K3 . . 115.12(7) ?
O4 K6 K3 . . 118.47(7) ?
O3 K6 K3 . . 43.94(6) ?
O1W K6 K3 . . 53.98(6) ?
O1U K6 K3 . . 47.04(6) ?
C6I K6 K3 . . 103.00(10) ?
K5 K6 K3 . . 69.79(3) ?
K4 K6 K3 . . 107.30(4) ?
K2 K6 K3 . . 73.23(3) ?
O6 K6 Si3 . . 98.00(7) ?
O4 K6 Si3 . . 174.60(7) ?
O3 K6 Si3 . . 21.46(6) ?
O1W K6 Si3 . . 96.41(7) ?
O1U K6 Si3 . . 86.83(7) ?
C6I K6 Si3 . . 47.51(10) ?
K5 K6 Si3 . . 62.77(3) ?
K4 K6 Si3 . . 137.06(4) ?
K2 K6 Si3 . . 130.19(4) ?
K3 K6 Si3 . . 58.16(3) ?
Si1 O1 K2 . . 143.67(15) ?
Si1 O1 K1 . . 102.96(13) ?
K2 O1 K1 . . 89.27(8) ?
Si1 O1 K3 . . 111.76(13) ?
K2 O1 K3 . . 102.65(9) ?
K1 O1 K3 . . 87.86(8) ?
O1 Si1 C1C . . 112.06(16) ?
O1 Si1 C1B . . 111.80(16) ?
C1C Si1 C1B . . 108.60(17) ?
O1 Si1 C1A . . 110.26(16) ?
C1C Si1 C1A . . 105.92(17) ?
C1B Si1 C1A . . 107.94(17) ?
C1C Si1 K1 . . 109.67(12) ?
C1B Si1 K1 . . 141.71(13) ?
C1A Si1 K1 . . 62.19(11) ?
C1C Si1 K3 . . 66.42(12) ?
C1B Si1 K3 . . 131.44(13) ?
C1A Si1 K3 . . 120.04(12) ?
K1 Si1 K3 . . 65.69(3) ?
C2A C1A C6A . . 116.2(4) ?
C2A C1A Si1 . . 119.6(3) ?
C6A C1A Si1 . . 123.9(3) ?
C2A C1A K1 . . 85.7(2) ?
C6A C1A K1 . . 94.0(2) ?
Si1 C1A K1 . . 85.45(13) ?
C3A C2A C1A . . 122.9(4) ?
C3A C2A K1 . . 101.8(3) ?
C1A C2A K1 . . 69.7(2) ?
C3A C2A H2A . . 118.5 ?
C1A C2A H2A . . 118.5 ?
K1 C2A H2A . . 98.6 ?
C2A C3A C4A . . 119.8(4) ?
C2A C3A H3A . . 120.1 ?
C4A C3A H3A . . 120.1 ?
C5A C4A C3A . . 119.0(4) ?
C5A C4A H4A . . 120.5 ?
C3A C4A H4A . . 120.5 ?
C4A C5A C6A . . 120.5(4) ?
C4A C5A H5A . . 119.7 ?
C6A C5A H5A . . 119.7 ?
C1A C6A C5A . . 121.5(4) ?
C1A C6A K1 . . 62.6(2) ?
C5A C6A K1 . . 101.4(3) ?
C1A C6A H6A . . 119.2 ?
C5A C6A H6A . . 119.2 ?
K1 C6A H6A . . 105.5 ?
C2B C1B C6B . . 116.9(4) ?
C2B C1B Si1 . . 120.7(3) ?
C6B C1B Si1 . . 122.3(3) ?
C1B C2B C3B . . 122.5(4) ?
C1B C2B H2B . . 118.8 ?
C3B C2B H2B . . 118.8 ?
C4B C3B C2B . . 119.0(4) ?
C4B C3B H3B . . 120.5 ?
C2B C3B H3B . . 120.5 ?
C5B C4B C3B . . 120.1(4) ?
C5B C4B H4B . . 119.9 ?
C3B C4B H4B . . 119.9 ?
C4B C5B C6B . . 120.4(4) ?
C4B C5B H5B . . 119.8 ?
C6B C5B H5B . . 119.8 ?
C5B C6B C1B . . 121.1(4) ?
C5B C6B H6B . . 119.5 ?
C1B C6B H6B . . 119.5 ?
C2C C1C C6C . . 116.6(4) ?
C2C C1C Si1 . . 123.2(3) ?
C6C C1C Si1 . . 120.1(3) ?
C3C C2C C1C . . 121.1(4) ?
C3C C2C H2C . . 119.4 ?
C1C C2C H2C . . 119.4 ?
C4C C3C C2C . . 120.8(5) ?
C4C C3C H3C . . 119.6 ?
C2C C3C H3C . . 119.6 ?
C5C C4C C3C . . 119.6(4) ?
C5C C4C H4C . . 120.2 ?
C3C C4C H4C . . 120.2 ?
C4C C5C C6C . . 119.3(4) ?
C4C C5C H5C . . 120.3 ?
C6C C5C H5C . . 120.3 ?
C5C C6C C1C . . 122.5(4) ?
C5C C6C K3 . . 108.3(3) ?
C1C C6C K3 . . 97.2(2) ?
C5C C6C H6C . . 118.8 ?
C1C C6C H6C . . 118.8 ?
K3 C6C H6C . . 62.8 ?
Si2 O2 K2 . . 131.99(16) ?
Si2 O2 K1 . . 100.02(13) ?
K2 O2 K1 . . 90.41(9) ?
Si2 O2 K4 . . 111.82(14) ?
K2 O2 K4 . . 90.87(9) ?
K1 O2 K4 . . 135.14(11) ?
O2 Si2 C1F . . 114.07(18) ?
O2 Si2 C1E . . 112.81(17) ?
C1F Si2 C1E . . 105.91(18) ?
O2 Si2 C1D . . 109.36(16) ?
C1F Si2 C1D . . 108.62(18) ?
C1E Si2 C1D . . 105.65(18) ?
C1F Si2 K1 . . 151.90(13) ?
C1E Si2 K1 . . 102.17(13) ?
C1D Si2 K1 . . 62.00(11) ?
C1F Si2 K4 . . 68.91(14) ?
C1E Si2 K4 . . 129.49(13) ?
C1D Si2 K4 . . 123.97(13) ?
K1 Si2 K4 . . 93.76(4) ?
C1F Si2 K2 . . 120.48(14) ?
C1E Si2 K2 . . 83.25(13) ?
C1D Si2 K2 . . 125.51(12) ?
K1 Si2 K2 . . 63.56(3) ?
K4 Si2 K2 . . 61.73(3) ?
C6D C1D C2D . . 115.8(4) ?
C6D C1D Si2 . . 123.6(3) ?
C2D C1D Si2 . . 120.3(3) ?
C6D C1D K1 . . 92.1(3) ?
C2D C1D K1 . . 86.5(2) ?
Si2 C1D K1 . . 85.73(13) ?
C3D C2D C1D . . 122.3(5) ?
C3D C2D K1 . . 102.3(3) ?
C1D C2D K1 . . 68.9(2) ?
C3D C2D H2D . . 118.8 ?
C1D C2D H2D . . 118.8 ?
K1 C2D H2D . . 98.8 ?
C4D C3D C2D . . 119.7(4) ?
C4D C3D H3D . . 120.1 ?
C2D C3D H3D . . 120.1 ?
C5D C4D C3D . . 119.6(4) ?
C5D C4D H4D . . 120.2 ?
C3D C4D H4D . . 120.2 ?
C4D C5D C6D . . 120.5(5) ?
C4D C5D H5D . . 119.8 ?
C6D C5D H5D . . 119.8 ?
C5D C6D C1D . . 122.0(4) ?
C5D C6D K1 . . 101.7(3) ?
C1D C6D K1 . . 64.2(2) ?
C5D C6D H6D . . 119.0 ?
C1D C6D H6D . . 119.0 ?
K1 C6D H6D . . 103.9 ?
C6E C1E C2E . . 116.6(4) ?
C6E C1E Si2 . . 121.9(3) ?
C2E C1E Si2 . . 121.5(3) ?
C3E C2E C1E . . 122.2(4) ?
C3E C2E H2E . . 118.9 ?
C1E C2E H2E . . 118.9 ?
C4E C3E C2E . . 120.6(4) ?
C4E C3E H3E . . 119.7 ?
C2E C3E H3E . . 119.7 ?
C3E C4E C5E . . 118.5(4) ?
C3E C4E H4E . . 120.8 ?
C5E C4E H4E . . 120.8 ?
C4E C5E C6E . . 121.2(5) ?
C4E C5E H5E . . 119.4 ?
C6E C5E H5E . . 119.4 ?
C1E C6E C5E . . 120.8(5) ?
C1E C6E H6E . . 119.6 ?
C5E C6E H6E . . 119.6 ?
C6F C1F C2F . . 116.6(4) ?
C6F C1F Si2 . . 123.1(3) ?
C2F C1F Si2 . . 120.1(3) ?
C3F C2F C1F . . 121.8(5) ?
C3F C2F K4 . . 114.6(3) ?
C1F C2F K4 . . 91.7(3) ?
C3F C2F H2F . . 119.1 ?
C1F C2F H2F . . 119.1 ?
K4 C2F H2F . . 62.6 ?
C2F C3F C4F . . 119.6(5) ?
C2F C3F H3F . . 120.2 ?
C4F C3F H3F . . 120.2 ?
C3F C4F C5F . . 120.5(5) ?
C3F C4F H4F . . 119.8 ?
C5F C4F H4F . . 119.8 ?
C4F C5F C6F . . 119.3(5) ?
C4F C5F H5F . . 120.3 ?
C6F C5F H5F . . 120.3 ?
C5F C6F C1F . . 122.2(5) ?
C5F C6F H6F . . 118.9 ?
C1F C6F H6F . . 118.9 ?
Si3 O3 K5 . . 128.63(16) ?
Si3 O3 K3 . . 119.95(15) ?
K5 O3 K3 . . 105.76(10) ?
Si3 O3 K6 . . 119.14(15) ?
K5 O3 K6 . . 81.43(8) ?
K3 O3 K6 . . 89.01(9) ?
O3 Si3 C1H . . 113.2(2) ?
O3 Si3 C1G . . 113.52(18) ?
C1H Si3 C1G . . 106.4(2) ?
O3 Si3 C1I . . 112.06(19) ?
C1H Si3 C1I . . 107.2(2) ?
C1G Si3 C1I . . 103.7(2) ?
C1H Si3 K3 . . 133.75(19) ?
C1G Si3 K3 . . 76.06(13) ?
C1I Si3 K3 . . 117.14(16) ?
C1H Si3 K6 . . 126.87(15) ?
C1G Si3 K6 . . 125.67(14) ?
C1I Si3 K6 . . 72.66(15) ?
K3 Si3 K6 . . 60.54(3) ?
C1H Si3 K5 . . 82.18(16) ?
C1G Si3 K5 . . 134.89(13) ?
C1I Si3 K5 . . 116.02(16) ?
K3 Si3 K5 . . 67.59(4) ?
K6 Si3 K5 . . 54.85(3) ?
C2G C1G C6G . . 116.0(4) ?
C2G C1G Si3 . . 123.8(3) ?
C6G C1G Si3 . . 120.1(3) ?
C3G C2G C1G . . 121.7(5) ?
C3G C2G H2G . . 119.2 ?
C1G C2G H2G . . 119.2 ?
C2G C3G C4G . . 120.6(5) ?
C2G C3G H3G . . 119.7 ?
C4G C3G H3G . . 119.7 ?
C5G C4G C3G . . 119.5(5) ?
C5G C4G H4G . . 120.2 ?
C3G C4G H4G . . 120.2 ?
C4G C5G C6G . . 119.3(5) ?
C4G C5G H5G . . 120.4 ?
C6G C5G H5G . . 120.4 ?
C5G C6G C1G . . 122.9(5) ?
C5G C6G K3 . . 121.9(4) ?
C1G C6G K3 . . 94.2(3) ?
C5G C6G H6G . . 118.5 ?
C1G C6G H6G . . 118.5 ?
K3 C6G H6G . . 51.0 ?
C6H C1H C2H . . 116.7(6) ?
C6H C1H Si3 . . 121.4(5) ?
C2H C1H Si3 . . 121.9(4) ?
C1H C2H C3H . . 121.2(6) ?
C1H C2H H2H . . 119.4 ?
C3H C2H H2H . . 119.4 ?
C4H C3H C2H . . 120.0(8) ?
C4H C3H H3H . . 120.0 ?
C2H C3H H3H . . 120.0 ?
C3H C4H C5H . . 120.1(7) ?
C3H C4H H4H . . 120.0 ?
C5H C4H H4H . . 120.0 ?
C4H C5H C6H . . 120.8(8) ?
C4H C5H H5H . . 119.6 ?
C6H C5H H5H . . 119.6 ?
C5H C6H C1H . . 121.2(8) ?
C5H C6H H6H . . 119.4 ?
C1H C6H H6H . . 119.4 ?
C2I C1I C6I . . 116.3(5) ?
C2I C1I Si3 . . 123.6(4) ?
C6I C1I Si3 . . 120.0(4) ?
C3I C2I C1I . . 122.7(6) ?
C3I C2I H2I . . 118.6 ?
C1I C2I H2I . . 118.6 ?
C4I C3I C2I . . 119.3(7) ?
C4I C3I H3I . . 120.4 ?
C2I C3I H3I . . 120.4 ?
C5I C4I C3I . . 120.5(7) ?
C5I C4I H4I . . 119.7 ?
C3I C4I H4I . . 119.7 ?
C4I C5I C6I . . 120.1(7) ?
C4I C5I H5I . . 120.0 ?
C6I C5I H5I . . 120.0 ?
C5I C6I C1I . . 121.0(6) ?
C5I C6I K6 . . 113.1(4) ?
C1I C6I K6 . . 96.5(3) ?
C5I C6I H6I . . 119.5 ?
C1I C6I H6I . . 119.5 ?
K6 C6I H6I . . 59.1 ?
Si4 O4 K4 . . 124.68(16) ?
Si4 O4 K6 . . 142.33(17) ?
K4 O4 K6 . . 84.52(9) ?
Si4 O4 K2 . . 108.43(15) ?
K4 O4 K2 . . 95.92(10) ?
K6 O4 K2 . . 89.06(9) ?
O4 Si4 C1K . . 115.49(19) ?
O4 Si4 C1L . . 111.9(2) ?
C1K Si4 C1L . . 103.8(2) ?
O4 Si4 C1J . . 109.10(17) ?
C1K Si4 C1J . . 107.4(2) ?
C1L Si4 C1J . . 108.9(2) ?
C1K Si4 K2 . . 126.16(14) ?
C1L Si4 K2 . . 129.85(15) ?
C1J Si4 K2 . . 62.93(12) ?
C1K Si4 K4 . . 80.78(14) ?
C1L Si4 K4 . . 126.94(15) ?
C1J Si4 K4 . . 120.14(13) ?
K2 Si4 K4 . . 65.34(3) ?
C6J C1J C2J . . 116.3(5) ?
C6J C1J Si4 . . 122.3(4) ?
C2J C1J Si4 . . 120.5(3) ?
C6J C1J K2 . . 98.6(3) ?
C2J C1J K2 . . 77.6(2) ?
Si4 C1J K2 . . 84.63(14) ?
C3J C2J C1J . . 121.8(5) ?
C3J C2J K2 . . 98.7(3) ?
C1J C2J K2 . . 76.6(3) ?
C3J C2J H2J . . 119.1 ?
C1J C2J H2J . . 119.1 ?
K2 C2J H2J . . 94.7 ?
C4J C3J C2J . . 119.8(6) ?
C4J C3J H3J . . 120.1 ?
C2J C3J H3J . . 120.1 ?
C5J C4J C3J . . 120.4(5) ?
C5J C4J H4J . . 119.8 ?
C3J C4J H4J . . 119.8 ?
C4J C5J C6J . . 120.0(6) ?
C4J C5J H5J . . 120.0 ?
C6J C5J H5J . . 120.0 ?
C1J C6J C5J . . 121.5(5) ?
C1J C6J H6J . . 119.2 ?
C5J C6J H6J . . 119.2 ?
C2K C1K C6K . . 116.3(4) ?
C2K C1K Si4 . . 119.1(4) ?
C6K C1K Si4 . . 124.2(4) ?
C1K C2K C3K . . 121.1(6) ?
C1K C2K H2K . . 119.5 ?
C3K C2K H2K . . 119.5 ?
C4K C3K C2K . . 120.9(6) ?
C4K C3K H3K . . 119.5 ?
C2K C3K H3K . . 119.5 ?
C5K C4K C3K . . 118.7(5) ?
C5K C4K H4K . . 120.7 ?
C3K C4K H4K . . 120.7 ?
C4K C5K C6K . . 120.7(6) ?
C4K C5K H5K . . 119.7 ?
C6K C5K H5K . . 119.7 ?
C5K C6K C1K . . 122.3(6) ?
C5K C6K H6K . . 118.8 ?
C1K C6K H6K . . 118.8 ?
C6L C1L C2L . . 115.8(5) ?
C6L C1L Si4 . . 121.4(4) ?
C2L C1L Si4 . . 122.7(4) ?
C1L C2L C3L . . 121.6(7) ?
C1L C2L H2L . . 119.2 ?
C3L C2L H2L . . 119.2 ?
C4L C3L C2L . . 120.9(7) ?
C4L C3L H3L . . 119.5 ?
C2L C3L H3L . . 119.5 ?
C5L C4L C3L . . 119.0(6) ?
C5L C4L H4L . . 120.5 ?
C3L C4L H4L . . 120.5 ?
C4L C5L C6L . . 120.6(7) ?
C4L C5L H5L . . 119.7 ?
C6L C5L H5L . . 119.7 ?
C1L C6L C5L . . 122.0(7) ?
C1L C6L H6L . . 119.0 ?
C5L C6L H6L . . 119.0 ?
Si5 O5 K1 . . 131.25(15) ?
Si5 O5 K3 . . 123.40(15) ?
K1 O5 K3 . . 101.18(10) ?
O5 Si5 C1N . . 112.35(17) ?
O5 Si5 C1M . . 112.04(16) ?
C1N Si5 C1M . . 105.70(18) ?
O5 Si5 C1O . . 110.40(17) ?
C1N Si5 C1O . . 106.24(18) ?
C1M Si5 C1O . . 109.85(19) ?
C1N Si5 K3 . . 139.14(14) ?
C1M Si5 K3 . . 79.64(12) ?
C1O Si5 K3 . . 109.76(13) ?
C1N Si5 K1 . . 81.95(13) ?
C1M Si5 K1 . . 126.68(13) ?
C1O Si5 K1 . . 118.43(14) ?
K3 Si5 K1 . . 64.33(3) ?
C2M C1M C6M . . 116.2(4) ?
C2M C1M Si5 . . 121.5(3) ?
C6M C1M Si5 . . 122.2(3) ?
C3M C2M C1M . . 122.7(4) ?
C3M C2M H2M . . 118.6 ?
C1M C2M H2M . . 118.6 ?
C4M C3M C2M . . 119.2(4) ?
C4M C3M H3M . . 120.4 ?
C2M C3M H3M . . 120.4 ?
C5M C4M C3M . . 120.4(4) ?
C5M C4M H4M . . 119.8 ?
C3M C4M H4M . . 119.8 ?
C4M C5M C6M . . 119.7(4) ?
C4M C5M H5M . . 120.2 ?
C6M C5M H5M . . 120.2 ?
C5M C6M C1M . . 121.8(4) ?
C5M C6M H6M . . 119.1 ?
C1M C6M H6M . . 119.1 ?
C6N C1N C2N . . 116.3(4) ?
C6N C1N Si5 . . 121.2(3) ?
C2N C1N Si5 . . 122.4(3) ?
C3N C2N C1N . . 121.5(4) ?
C3N C2N H2N . . 119.3 ?
C1N C2N H2N . . 119.3 ?
C4N C3N C2N . . 120.7(4) ?
C4N C3N H3N . . 119.6 ?
C2N C3N H3N . . 119.6 ?
C3N C4N C5N . . 119.2(4) ?
C3N C4N H4N . . 120.4 ?
C5N C4N H4N . . 120.4 ?
C6N C5N C4N . . 119.8(5) ?
C6N C5N H5N . . 120.1 ?
C4N C5N H5N . . 120.1 ?
C5N C6N C1N . . 122.4(4) ?
C5N C6N H6N . . 118.8 ?
C1N C6N H6N . . 118.8 ?
C2O C1O C6O . . 117.1(4) ?
C2O C1O Si5 . . 118.6(3) ?
C6O C1O Si5 . . 124.2(3) ?
C2O C1O K5 . . 79.3(2) ?
C6O C1O K5 . . 80.2(2) ?
Si5 C1O K5 . . 107.22(16) ?
C1O C2O C3O . . 122.9(5) ?
C1O C2O K5 . . 75.8(2) ?
C3O C2O K5 . . 84.4(3) ?
C1O C2O H1O . . 118.6 ?
C3O C2O H1O . . 118.6 ?
K5 C2O H1O . . 111.0 ?
C2O C3O C4O . . 119.1(5) ?
C2O C3O K5 . . 71.4(3) ?
C4O C3O K5 . . 80.5(3) ?
C2O C3O H3O . . 120.5 ?
C4O C3O H3O . . 120.5 ?
K5 C3O H3O . . 118.6 ?
C5O C4O C3O . . 119.7(5) ?
C5O C4O K5 . . 75.6(3) ?
C3O C4O K5 . . 76.0(3) ?
C5O C4O H4O . . 120.2 ?
C3O C4O H4O . . 120.2 ?
K5 C4O H4O . . 119.3 ?
C4O C5O C6O . . 120.6(5) ?
C4O C5O K5 . . 81.0(3) ?
C6O C5O K5 . . 73.0(3) ?
C4O C5O H5O . . 119.7 ?
C6O C5O H5O . . 119.7 ?
K5 C5O H5O . . 117.0 ?
C5O C6O C1O . . 120.7(5) ?
C5O C6O K5 . . 82.8(3) ?
C1O C6O K5 . . 74.4(2) ?
C5O C6O H6O . . 119.7 ?
C1O C6O H6O . . 119.7 ?
K5 C6O H6O . . 113.5 ?
Si6 O6 K5 . . 116.16(15) ?
Si6 O6 K6 . . 146.05(17) ?
K5 O6 K6 . . 83.62(9) ?
Si6 O6 K4 . . 112.91(15) ?
K5 O6 K4 . . 108.10(10) ?
K6 O6 K4 . . 83.37(9) ?
O6 Si6 C1Q . . 112.90(18) ?
O6 Si6 C1P . . 111.49(18) ?
C1Q Si6 C1P . . 107.6(2) ?
O6 Si6 C1R . . 109.93(19) ?
C1Q Si6 C1R . . 107.1(2) ?
C1P Si6 C1R . . 107.6(2) ?
C1Q Si6 K5 . . 130.46(15) ?
C1P Si6 K5 . . 71.18(13) ?
C1R Si6 K5 . . 120.70(15) ?
C1Q Si6 K4 . . 118.67(16) ?
C1P Si6 K4 . . 132.99(14) ?
C1R Si6 K4 . . 67.59(15) ?
K5 Si6 K4 . . 72.75(3) ?
C2P C1P C6P . . 117.0(5) ?
C2P C1P Si6 . . 124.2(4) ?
C6P C1P Si6 . . 118.7(4) ?
C2P C1P K5 . . 119.7(3) ?
C6P C1P K5 . . 71.3(3) ?
Si6 C1P K5 . . 77.63(14) ?
C3P C2P C1P . . 122.0(6) ?
C3P C2P H2P . . 119.0 ?
C1P C2P H2P . . 119.0 ?
C4P C3P C2P . . 120.3(6) ?
C4P C3P H3P . . 119.8 ?
C2P C3P H3P . . 119.8 ?
C3P C4P C5P . . 119.6(6) ?
C3P C4P H4P . . 120.2 ?
C5P C4P H4P . . 120.2 ?
C4P C5P C6P . . 120.2(6) ?
C4P C5P H5P . . 119.9 ?
C6P C5P H5P . . 119.9 ?
C1P C6P C5P . . 120.9(6) ?
C1P C6P K5 . . 85.0(3) ?
C5P C6P K5 . . 111.7(4) ?
C1P C6P H6P . . 119.5 ?
C5P C6P H6P . . 119.5 ?
K5 C6P H6P . . 73.3 ?
C6Q C1Q C2Q . . 117.0(4) ?
C6Q C1Q Si6 . . 122.7(4) ?
C2Q C1Q Si6 . . 120.2(3) ?
C3Q C2Q C1Q . . 121.5(5) ?
C3Q C2Q H2Q . . 119.2 ?
C1Q C2Q H2Q . . 119.2 ?
C4Q C3Q C2Q . . 120.2(5) ?
C4Q C3Q H3Q . . 119.9 ?
C2Q C3Q H3Q . . 119.9 ?
C3Q C4Q C5Q . . 119.7(5) ?
C3Q C4Q H4Q . . 120.2 ?
C5Q C4Q H4Q . . 120.2 ?
C6Q C5Q C4Q . . 119.7(5) ?
C6Q C5Q H5Q . . 120.2 ?
C4Q C5Q H5Q . . 120.2 ?
C5Q C6Q C1Q . . 121.8(5) ?
C5Q C6Q H6Q . . 119.1 ?
C1Q C6Q H6Q . . 119.1 ?
C2R C1R C6R . . 116.1(5) ?
C2R C1R Si6 . . 120.6(4) ?
C6R C1R Si6 . . 123.1(4) ?
C2R C1R K4 . . 71.1(3) ?
C6R C1R K4 . . 114.6(4) ?
Si6 C1R K4 . . 80.87(15) ?
C1R C2R C3R . . 121.7(5) ?
C1R C2R K4 . . 84.6(3) ?
C3R C2R K4 . . 108.3(4) ?
C1R C2R H2R . . 119.1 ?
C3R C2R H2R . . 119.1 ?
K4 C2R H2R . . 76.9 ?
C4R C3R C2R . . 119.7(6) ?
C4R C3R H3R . . 120.2 ?
C2R C3R H3R . . 120.2 ?
C3R C4R C5R . . 120.3(6) ?
C3R C4R H4R . . 119.8 ?
C5R C4R H4R . . 119.8 ?
C4R C5R C6R . . 119.9(6) ?
C4R C5R H5R . . 120.1 ?
C6R C5R H5R . . 120.1 ?
C5R C6R C1R . . 122.2(6) ?
C5R C6R H6R . . 118.9 ?
C1R C6R H6R . . 118.9 ?
C2S C1S C6S . . 120.0 ?
C2S C1S C7S . . 122.9(8) ?
C6S C1S C7S . . 117.1(8) ?
C1S C2S C3S . . 120.0 ?
C1S C2S H2S . . 120.0 ?
C3S C2S H2S . . 120.0 ?
C4S C3S C2S . . 120.0 ?
C4S C3S H3S . . 120.0 ?
C2S C3S H3S . . 120.0 ?
C5S C4S C3S . . 120.0 ?
C5S C4S H4S . . 120.0 ?
C3S C4S H4S . . 120.0 ?
C4S C5S C6S . . 120.0 ?
C4S C5S H5S . . 120.0 ?
C6S C5S H5S . . 120.0 ?
C5S C6S C1S . . 120.0 ?
C5S C6S H6S . . 120.0 ?
C1S C6S H6S . . 120.0 ?
C1S C7S H7SA . . 109.5 ?
C1S C7S H7SB . . 109.5 ?
H7SA C7S H7SB . . 109.5 ?
C1S C7S H7SC . . 109.5 ?
H7SA C7S H7SC . . 109.5 ?
H7SB C7S H7SC . . 109.5 ?
C2X C1X C6X . . 120.0 ?
C2X C1X C7X . . 118.8(12) ?
C6X C1X C7X . . 121.2(12) ?
C3X C2X C1X . . 120.0 ?
C3X C2X H2X . . 120.0 ?
C1X C2X H2X . . 120.0 ?
C2X C3X C4X . . 120.0 ?
C2X C3X H3X . . 120.0 ?
C4X C3X H3X . . 120.0 ?
C5X C4X C3X . . 120.0 ?
C5X C4X H4X . . 120.0 ?
C3X C4X H4X . . 120.0 ?
C6X C5X C4X . . 120.0 ?
C6X C5X H5X . . 120.0 ?
C4X C5X H5X . . 120.0 ?
C5X C6X C1X . . 120.0 ?
C5X C6X H6X . . 120.0 ?
C1X C6X H6X . . 120.0 ?
C1X C7X H7XA . . 109.5 ?
C1X C7X H7XB . . 109.5 ?
H7XA C7X H7XB . . 109.5 ?
C1X C7X H7XC . . 109.5 ?
H7XA C7X H7XC . . 109.5 ?
H7XB C7X H7XC . . 109.5 ?
C2T C1T C6T . . 120.0 ?
C2T C1T C7T . . 120.8(10) ?
C6T C1T C7T . . 119.2(10) ?
C3T C2T C1T . . 120.0 ?
C3T C2T H2T . . 120.0 ?
C1T C2T H2T . . 120.0 ?
C2T C3T C4T . . 120.0 ?
C2T C3T H3T . . 120.0 ?
C4T C3T H3T . . 120.0 ?
C5T C4T C3T . . 120.0 ?
C5T C4T H4T . . 120.0 ?
C3T C4T H4T . . 120.0 ?
C4T C5T C6T . . 120.0 ?
C4T C5T H5T . . 120.0 ?
C6T C5T H5T . . 120.0 ?
C5T C6T C1T . . 120.0 ?
C5T C6T H6T . . 120.0 ?
C1T C6T H6T . . 120.0 ?
C1T C7T H7T1 . . 109.5 ?
C1T C7T H7T2 . . 109.5 ?
H7T1 C7T H7T2 . . 109.5 ?
C1T C7T H7T3 . . 109.5 ?
H7T1 C7T H7T3 . . 109.5 ?
H7T2 C7T H7T3 . . 109.5 ?
C2Y C1Y C6Y . . 120.0 ?
C2Y C1Y C7Y . . 106(4) ?
C6Y C1Y C7Y . . 134(4) ?
C3Y C2Y C1Y . . 120.0 ?
C3Y C2Y H2Y . . 120.0 ?
C1Y C2Y H2Y . . 120.0 ?
C4Y C3Y C2Y . . 120.0 ?
C4Y C3Y H3Y . . 120.0 ?
C2Y C3Y H3Y . . 120.0 ?
C3Y C4Y C5Y . . 120.0 ?
C3Y C4Y H4Y . . 120.0 ?
C5Y C4Y H4Y . . 120.0 ?
C6Y C5Y C4Y . . 120.0 ?
C6Y C5Y H5Y . . 120.0 ?
C4Y C5Y H5Y . . 120.0 ?
C5Y C6Y C1Y . . 120.0 ?
C5Y C6Y H6Y . . 120.0 ?
C1Y C6Y H6Y . . 120.0 ?
C1Y C7Y H7Y1 . . 109.5 ?
C1Y C7Y H7Y2 . . 109.5 ?
H7Y1 C7Y H7Y2 . . 109.5 ?
C1Y C7Y H7Y3 . . 109.5 ?
H7Y1 C7Y H7Y3 . . 109.5 ?
H7Y2 C7Y H7Y3 . . 109.5 ?
C1U O1U K3 . . 134.3(3) ?
C1U O1U K2 . . 117.8(3) ?
K3 O1U K2 . . 104.29(11) ?
C1U O1U K6 . . 121.5(3) ?
K3 O1U K6 . . 81.43(9) ?
K2 O1U K6 . . 79.52(8) ?
C1U O1U H1U . . 106.6 ?
K3 O1U H1U . . 76.1 ?
K2 O1U H1U . . 63.2 ?
K6 O1U H1U . . 129.1 ?
O1U C1U C2U . . 113.1(4) ?
O1U C1U C3U . . 107.6(4) ?
C2U C1U C3U . . 111.1(5) ?
O1U C1U H1UC . . 108.3 ?
C2U C1U H1UC . . 108.3 ?
C3U C1U H1UC . . 108.3 ?
C1U C2U H2UA . . 109.5 ?
C1U C2U H2UB . . 109.5 ?
H2UA C2U H2UB . . 109.5 ?
C1U C2U H2UC . . 109.5 ?
H2UA C2U H2UC . . 109.5 ?
H2UB C2U H2UC . . 109.5 ?
C1U C3U H3UA . . 109.5 ?
C1U C3U H3UB . . 109.5 ?
H3UA C3U H3UB . . 109.5 ?
C1U C3U H3UC . . 109.5 ?
H3UA C3U H3UC . . 109.5 ?
H3UB C3U H3UC . . 109.5 ?

loop_
_geom_bond_atom_site_label_1
_geom_bond_atom_site_label_2
_geom_bond_site_symmetry_2
_geom_bond_distance
_geom_bond_publ_flag
O1W K6 . 2.886(3) ?
O1W K5 . 2.888(3) ?
O1W K4 . 2.959(3) ?
O1W K3 . 3.112(3) ?
O1W K1 . 3.260(3) ?
O1W K2 . 3.351(3) ?
O1W H1W . 0.8400 ?
O1W H2W . 0.8400 ?
K1 O5 . 2.590(3) ?
K1 O1 . 2.807(3) ?
K1 O2 . 2.887(3) ?
K1 C1D . 3.127(4) ?
K1 C1A . 3.129(4) ?
K1 C2A . 3.327(4) ?
K1 C2D . 3.346(4) ?
K1 C6D . 3.471(5) ?
K1 C6A . 3.514(4) ?
K1 Si1 . 3.5262(14) ?
K1 Si2 . 3.5318(16) ?
K1 H1W . 2.9267 ?
K1 H2W . 2.9065 ?
K2 O2 . 2.591(3) ?
K2 O4 . 2.683(3) ?
K2 O1 . 2.734(3) ?
K2 O1U . 2.890(3) ?
K2 C1J . 3.149(4) ?
K2 C2J . 3.161(5) ?
K2 Si4 . 3.5213(15) ?
K2 K6 . 3.7506(17) ?
K2 Si2 . 3.8436(15) ?
K2 K4 . 3.9156(15) ?
K2 H1U . 2.6210 ?
K3 O3 . 2.607(3) ?
K3 O5 . 2.626(3) ?
K3 O1U . 2.780(3) ?
K3 O1 . 2.997(3) ?
K3 C6C . 3.117(4) ?
K3 C6G . 3.321(5) ?
K3 Si3 . 3.6648(17) ?
K3 Si5 . 3.7414(15) ?
K3 K6 . 3.7562(15) ?
K3 Si1 . 3.8822(17) ?
K3 H2W . 2.6330 ?
K3 H1U . 2.7039 ?
K4 O4 . 2.588(3) ?
K4 O6 . 2.658(3) ?
K4 O2 . 2.896(3) ?
K4 C2R . 3.188(5) ?
K4 C2F . 3.239(5) ?
K4 C1R . 3.354(5) ?
K4 K6 . 3.5332(15) ?
K4 Si6 . 3.5819(17) ?
K4 Si4 . 3.7252(16) ?
K4 Si2 . 3.7885(16) ?
K4 H1W . 2.6352 ?
K5 O6 . 2.582(3) ?
K5 O3 . 2.600(3) ?
K5 C1O . 3.166(4) ?
K5 C2O . 3.210(4) ?
K5 C6O . 3.240(4) ?
K5 C6P . 3.291(5) ?
K5 C5O . 3.361(5) ?
K5 C3O . 3.371(5) ?
K5 C4O . 3.427(5) ?
K5 C1P . 3.461(4) ?
K5 K6 . 3.4916(14) ?
K5 H2W . 2.8967 ?
K6 O6 . 2.655(3) ?
K6 O4 . 2.665(3) ?
K6 O3 . 2.750(3) ?
K6 O1U . 2.974(3) ?
K6 C6I . 3.255(6) ?
K6 Si3 . 3.7835(18) ?
O1 Si1 . 1.595(3) ?
Si1 C1C . 1.886(4) ?
Si1 C1B . 1.893(4) ?
Si1 C1A . 1.893(4) ?
C1A C2A . 1.390(5) ?
C1A C6A . 1.397(6) ?
C2A C3A . 1.382(6) ?
C2A H2A . 0.9500 ?
C3A C4A . 1.390(7) ?
C3A H3A . 0.9500 ?
C4A C5A . 1.376(7) ?
C4A H4A . 0.9500 ?
C5A C6A . 1.399(6) ?
C5A H5A . 0.9500 ?
C6A H6A . 0.9500 ?
C1B C2B . 1.386(6) ?
C1B C6B . 1.395(6) ?
C2B C3B . 1.393(6) ?
C2B H2B . 0.9500 ?
C3B C4B . 1.376(7) ?
C3B H3B . 0.9500 ?
C4B C5B . 1.370(7) ?
C4B H4B . 0.9500 ?
C5B C6B . 1.393(6) ?
C5B H5B . 0.9500 ?
C6B H6B . 0.9500 ?
C1C C2C . 1.391(6) ?
C1C C6C . 1.400(5) ?
C2C C3C . 1.387(6) ?
C2C H2C . 0.9500 ?
C3C C4C . 1.379(7) ?
C3C H3C . 0.9500 ?
C4C C5C . 1.375(7) ?
C4C H4C . 0.9500 ?
C5C C6C . 1.388(6) ?
C5C H5C . 0.9500 ?
C6C H6C . 0.9500 ?
O2 Si2 . 1.593(3) ?
Si2 C1F . 1.875(4) ?
Si2 C1E . 1.881(4) ?
Si2 C1D . 1.891(4) ?
C1D C6D . 1.397(6) ?
C1D C2D . 1.399(6) ?
C2D C3D . 1.390(6) ?
C2D H2D . 0.9500 ?
C3D C4D . 1.378(7) ?
C3D H3D . 0.9500 ?
C4D C5D . 1.367(7) ?
C4D H4D . 0.9500 ?
C5D C6D . 1.387(6) ?
C5D H5D . 0.9500 ?
C6D H6D . 0.9500 ?
C1E C6E . 1.384(6) ?
C1E C2E . 1.386(6) ?
C2E C3E . 1.379(6) ?
C2E H2E . 0.9500 ?
C3E C4E . 1.361(7) ?
C3E H3E . 0.9500 ?
C4E C5E . 1.372(7) ?
C4E H4E . 0.9500 ?
C5E C6E . 1.391(7) ?
C5E H5E . 0.9500 ?
C6E H6E . 0.9500 ?
C1F C6F . 1.394(6) ?
C1F C2F . 1.411(6) ?
C2F C3F . 1.380(7) ?
C2F H2F . 0.9500 ?
C3F C4F . 1.381(9) ?
C3F H3F . 0.9500 ?
C4F C5F . 1.384(9) ?
C4F H4F . 0.9500 ?
C5F C6F . 1.385(7) ?
C5F H5F . 0.9500 ?
C6F H6F . 0.9500 ?
O3 Si3 . 1.585(3) ?
Si3 C1H . 1.877(5) ?
Si3 C1G . 1.891(4) ?
Si3 C1I . 1.894(5) ?
C1G C2G . 1.395(6) ?
C1G C6G . 1.400(6) ?
C2G C3G . 1.385(7) ?
C2G H2G . 0.9500 ?
C3G C4G . 1.387(8) ?
C3G H3G . 0.9500 ?
C4G C5G . 1.373(8) ?
C4G H4G . 0.9500 ?
C5G C6G . 1.393(7) ?
C5G H5G . 0.9500 ?
C6G H6G . 0.9500 ?
C1H C6H . 1.394(8) ?
C1H C2H . 1.401(8) ?
C2H C3H . 1.410(8) ?
C2H H2H . 0.9500 ?
C3H C4H . 1.353(12) ?
C3H H3H . 0.9500 ?
C4H C5H . 1.369(14) ?
C4H H4H . 0.9500 ?
C5H C6H . 1.390(10) ?
C5H H5H . 0.9500 ?
C6H H6H . 0.9500 ?
C1I C2I . 1.393(7) ?
C1I C6I . 1.415(7) ?
C2I C3I . 1.383(8) ?
C2I H2I . 0.9500 ?
C3I C4I . 1.377(10) ?
C3I H3I . 0.9500 ?
C4I C5I . 1.373(11) ?
C4I H4I . 0.9500 ?
C5I C6I . 1.392(9) ?
C5I H5I . 0.9500 ?
C6I H6I . 0.9500 ?
O4 Si4 . 1.585(3) ?
Si4 C1K . 1.878(5) ?
Si4 C1L . 1.891(5) ?
Si4 C1J . 1.897(5) ?
C1J C6J . 1.390(6) ?
C1J C2J . 1.411(7) ?
C2J C3J . 1.375(7) ?
C2J H2J . 0.9500 ?
C3J C4J . 1.372(9) ?
C3J H3J . 0.9500 ?
C4J C5J . 1.360(9) ?
C4J H4J . 0.9500 ?
C5J C6J . 1.393(7) ?
C5J H5J . 0.9500 ?
C6J H6J . 0.9500 ?
C1K C2K . 1.390(7) ?
C1K C6K . 1.399(7) ?
C2K C3K . 1.399(7) ?
C2K H2K . 0.9500 ?
C3K C4K . 1.387(10) ?
C3K H3K . 0.9500 ?
C4K C5K . 1.359(9) ?
C4K H4K . 0.9500 ?
C5K C6K . 1.389(7) ?
C5K H5K . 0.9500 ?
C6K H6K . 0.9500 ?
C1L C6L . 1.381(7) ?
C1L C2L . 1.384(7) ?
C2L C3L . 1.390(9) ?
C2L H2L . 0.9500 ?
C3L C4L . 1.360(13) ?
C3L H3L . 0.9500 ?
C4L C5L . 1.340(13) ?
C4L H4L . 0.9500 ?
C5L C6L . 1.399(9) ?
C5L H5L . 0.9500 ?
C6L H6L . 0.9500 ?
O5 Si5 . 1.587(3) ?
Si5 C1N . 1.876(4) ?
Si5 C1M . 1.890(4) ?
Si5 C1O . 1.894(4) ?
C1M C2M . 1.389(6) ?
C1M C6M . 1.409(6) ?
C2M C3M . 1.385(6) ?
C2M H2M . 0.9500 ?
C3M C4M . 1.379(7) ?
C3M H3M . 0.9500 ?
C4M C5M . 1.377(7) ?
C4M H4M . 0.9500 ?
C5M C6M . 1.387(7) ?
C5M H5M . 0.9500 ?
C6M H6M . 0.9500 ?
C1N C6N . 1.402(6) ?
C1N C2N . 1.408(6) ?
C2N C3N . 1.379(6) ?
C2N H2N . 0.9500 ?
C3N C4N . 1.378(7) ?
C3N H3N . 0.9500 ?
C4N C5N . 1.395(7) ?
C4N H4N . 0.9500 ?
C5N C6N . 1.374(6) ?
C5N H5N . 0.9500 ?
C6N H6N . 0.9500 ?
C1O C2O . 1.377(6) ?
C1O C6O . 1.411(6) ?
C2O C3O . 1.388(6) ?
C2O H1O . 0.9500 ?
C3O C4O . 1.389(8) ?
C3O H3O . 0.9500 ?
C4O C5O . 1.379(7) ?
C4O H4O . 0.9500 ?
C5O C6O . 1.388(6) ?
C5O H5O . 0.9500 ?
C6O H6O . 0.9500 ?
O6 Si6 . 1.579(3) ?
Si6 C1Q . 1.878(5) ?
Si6 C1P . 1.894(5) ?
Si6 C1R . 1.898(5) ?
C1P C2P . 1.392(7) ?
C1P C6P . 1.396(7) ?
C2P C3P . 1.387(7) ?
C2P H2P . 0.9500 ?
C3P C4P . 1.373(9) ?
C3P H3P . 0.9500 ?
C4P C5P . 1.377(10) ?
C4P H4P . 0.9500 ?
C5P C6P . 1.407(8) ?
C5P H5P . 0.9500 ?
C6P H6P . 0.9500 ?
C1Q C6Q . 1.392(7) ?
C1Q C2Q . 1.398(7) ?
C2Q C3Q . 1.390(7) ?
C2Q H2Q . 0.9500 ?
C3Q C4Q . 1.367(8) ?
C3Q H3Q . 0.9500 ?
C4Q C5Q . 1.394(9) ?
C4Q H4Q . 0.9500 ?
C5Q C6Q . 1.384(8) ?
C5Q H5Q . 0.9500 ?
C6Q H6Q . 0.9500 ?
C1R C2R . 1.386(7) ?
C1R C6R . 1.399(7) ?
C2R C3R . 1.414(8) ?
C2R H2R . 0.9500 ?
C3R C4R . 1.349(9) ?
C3R H3R . 0.9500 ?
C4R C5R . 1.378(10) ?
C4R H4R . 0.9500 ?
C5R C6R . 1.380(8) ?
C5R H5R . 0.9500 ?
C6R H6R . 0.9500 ?
C1S C2S . 1.3900 ?
C1S C6S . 1.3900 ?
C1S C7S . 1.492(16) ?
C2S C3S . 1.3900 ?
C2S H2S . 0.9500 ?
C3S C4S . 1.3900 ?
C3S H3S . 0.9500 ?
C4S C5S . 1.3900 ?
C4S H4S . 0.9500 ?
C5S C6S . 1.3900 ?
C5S H5S . 0.9500 ?
C6S H6S . 0.9500 ?
C7S H7SA . 0.9800 ?
C7S H7SB . 0.9800 ?
C7S H7SC . 0.9800 ?
C1X C2X . 1.3900 ?
C1X C6X . 1.3900 ?
C1X C7X . 1.55(2) ?
C2X C3X . 1.3900 ?
C2X H2X . 0.9500 ?
C3X C4X . 1.3900 ?
C3X H3X . 0.9500 ?
C4X C5X . 1.3900 ?
C4X H4X . 0.9500 ?
C5X C6X . 1.3900 ?
C5X H5X . 0.9500 ?
C6X H6X . 0.9500 ?
C7X H7XA . 0.9800 ?
C7X H7XB . 0.9800 ?
C7X H7XC . 0.9800 ?
C1T C2T . 1.3900 ?
C1T C6T . 1.3900 ?
C1T C7T . 1.49(2) ?
C2T C3T . 1.3900 ?
C2T H2T . 0.9500 ?
C3T C4T . 1.3900 ?
C3T H3T . 0.9500 ?
C4T C5T . 1.3900 ?
C4T H4T . 0.9500 ?
C5T C6T . 1.3900 ?
C5T H5T . 0.9500 ?
C6T H6T . 0.9500 ?
C7T H7T1 . 0.9800 ?
C7T H7T2 . 0.9800 ?
C7T H7T3 . 0.9800 ?
C1Y C2Y . 1.3900 ?
C1Y C6Y . 1.3900 ?
C1Y C7Y . 1.50(4) ?
C2Y C3Y . 1.3900 ?
C2Y H2Y . 0.9500 ?
C3Y C4Y . 1.3900 ?
C3Y H3Y . 0.9500 ?
C4Y C5Y . 1.3900 ?
C4Y H4Y . 0.9500 ?
C5Y C6Y . 1.3900 ?
C5Y H5Y . 0.9500 ?
C6Y H6Y . 0.9500 ?
C7Y H7Y1 . 0.9800 ?
C7Y H7Y2 . 0.9800 ?
C7Y H7Y3 . 0.9800 ?
O1U C1U . 1.427(6) ?
O1U H1U . 0.8400 ?
C1U C2U . 1.485(7) ?
C1U C3U . 1.512(8) ?
C1U H1UC . 1.0000 ?
C2U H2UA . 0.9800 ?
C2U H2UB . 0.9800 ?
C2U H2UC . 0.9800 ?
C3U H3UA . 0.9800 ?
C3U H3UB . 0.9800 ?
C3U H3UC . 0.9800 ?

loop_
_geom_hbond_atom_site_label_D
_geom_hbond_atom_site_label_H
_geom_hbond_atom_site_label_A
_geom_hbond_site_symmetry_A
_geom_hbond_distance_DH
_geom_hbond_distance_HA
_geom_hbond_distance_DA
_geom_hbond_angle_DHA
O1W H1W O2 . 0.84 1.87 2.653(4) 155.1
O1W H2W O5 . 0.84 1.83 2.654(4) 168.1
O1U H1U O1 . 0.84 1.84 2.643(4) 160.6

loop_
_geom_torsion_atom_site_label_1
_geom_torsion_atom_site_label_2
_geom_torsion_atom_site_label_3
_geom_torsion_atom_site_label_4
_geom_torsion_site_symmetry_1
_geom_torsion_site_symmetry_2
_geom_torsion_site_symmetry_3
_geom_torsion_site_symmetry_4
_geom_torsion
_geom_torsion_publ_flag
K2 O1 Si1 C1C . . . . 155.1(2) ?
K1 O1 Si1 C1C . . . . -97.96(16) ?
K3 O1 Si1 C1C . . . . -5.06(19) ?
K2 O1 Si1 C1B . . . . 32.9(3) ?
K1 O1 Si1 C1B . . . . 139.84(14) ?
K3 O1 Si1 C1B . . . . -127.25(15) ?
K2 O1 Si1 C1A . . . . -87.2(3) ?
K1 O1 Si1 C1A . . . . 19.76(17) ?
K3 O1 Si1 C1A . . . . 112.67(16) ?
K2 O1 Si1 K1 . . . . -106.9(3) ?
K3 O1 Si1 K1 . . . . 92.91(13) ?
K2 O1 Si1 K3 . . . . 160.2(3) ?
K1 O1 Si1 K3 . . . . -92.91(13) ?
O1 Si1 C1A C2A . . . . 65.2(3) ?
C1C Si1 C1A C2A . . . . -173.4(3) ?
C1B Si1 C1A C2A . . . . -57.2(4) ?
K1 Si1 C1A C2A . . . . 82.4(3) ?
K3 Si1 C1A C2A . . . . 115.0(3) ?
O1 Si1 C1A C6A . . . . -109.0(3) ?
C1C Si1 C1A C6A . . . . 12.4(4) ?
C1B Si1 C1A C6A . . . . 128.6(3) ?
K1 Si1 C1A C6A . . . . -91.8(3) ?
K3 Si1 C1A C6A . . . . -59.2(4) ?
O1 Si1 C1A K1 . . . . -17.25(15) ?
C1C Si1 C1A K1 . . . . 104.20(14) ?
C1B Si1 C1A K1 . . . . -139.63(14) ?
K3 Si1 C1A K1 . . . . 32.59(12) ?
C6A C1A C2A C3A . . . . 1.2(6) ?
Si1 C1A C2A C3A . . . . -173.4(3) ?
K1 C1A C2A C3A . . . . -91.1(4) ?
C6A C1A C2A K1 . . . . 92.3(3) ?
Si1 C1A C2A K1 . . . . -82.3(2) ?
C1A C2A C3A C4A . . . . -1.0(7) ?
K1 C2A C3A C4A . . . . -74.3(4) ?
C2A C3A C4A C5A . . . . 0.0(7) ?
C3A C4A C5A C6A . . . . 0.8(7) ?
C2A C1A C6A C5A . . . . -0.4(6) ?
Si1 C1A C6A C5A . . . . 174.0(3) ?
K1 C1A C6A C5A . . . . 86.8(4) ?
C2A C1A C6A K1 . . . . -87.2(3) ?
Si1 C1A C6A K1 . . . . 87.2(3) ?
C4A C5A C6A C1A . . . . -0.6(7) ?
C4A C5A C6A K1 . . . . 64.1(4) ?
O1 Si1 C1B C2B . . . . 1.0(4) ?
C1C Si1 C1B C2B . . . . -123.2(3) ?
C1A Si1 C1B C2B . . . . 122.4(3) ?
K1 Si1 C1B C2B . . . . 54.8(4) ?
K3 Si1 C1B C2B . . . . -48.6(4) ?
O1 Si1 C1B C6B . . . . 177.6(3) ?
C1C Si1 C1B C6B . . . . 53.4(4) ?
C1A Si1 C1B C6B . . . . -61.0(4) ?
K1 Si1 C1B C6B . . . . -128.6(3) ?
K3 Si1 C1B C6B . . . . 128.0(3) ?
C6B C1B C2B C3B . . . . -2.1(6) ?
Si1 C1B C2B C3B . . . . 174.7(3) ?
C1B C2B C3B C4B . . . . -0.1(7) ?
C2B C3B C4B C5B . . . . 2.6(7) ?
C3B C4B C5B C6B . . . . -2.9(7) ?
C4B C5B C6B C1B . . . . 0.7(6) ?
C2B C1B C6B C5B . . . . 1.7(6) ?
Si1 C1B C6B C5B . . . . -175.0(3) ?
O1 Si1 C1C C2C . . . . -124.8(4) ?
C1B Si1 C1C C2C . . . . -0.8(4) ?
C1A Si1 C1C C2C . . . . 114.9(4) ?
K1 Si1 C1C C2C . . . . -179.5(3) ?
K3 Si1 C1C C2C . . . . -128.8(4) ?
O1 Si1 C1C C6C . . . . 54.4(3) ?
C1B Si1 C1C C6C . . . . 178.4(3) ?
C1A Si1 C1C C6C . . . . -65.9(3) ?
K1 Si1 C1C C6C . . . . -0.3(3) ?
K3 Si1 C1C C6C . . . . 50.5(3) ?
C6C C1C C2C C3C . . . . 2.0(7) ?
Si1 C1C C2C C3C . . . . -178.7(4) ?
C1C C2C C3C C4C . . . . -1.1(9) ?
C2C C3C C4C C5C . . . . -1.6(9) ?
C3C C4C C5C C6C . . . . 3.1(8) ?
C4C C5C C6C C1C . . . . -2.2(7) ?
C4C C5C C6C K3 . . . . -113.7(4) ?
C2C C1C C6C C5C . . . . -0.4(6) ?
Si1 C1C C6C C5C . . . . -179.7(3) ?
C2C C1C C6C K3 . . . . 116.7(4) ?
Si1 C1C C6C K3 . . . . -62.5(3) ?
K2 O2 Si2 C1F . . . . -109.7(2) ?
K1 O2 Si2 C1F . . . . 150.57(15) ?
K4 O2 Si2 C1F . . . . 2.8(2) ?
K2 O2 Si2 C1E . . . . 11.2(3) ?
K1 O2 Si2 C1E . . . . -88.52(16) ?
K4 O2 Si2 C1E . . . . 123.69(16) ?
K2 O2 Si2 C1D . . . . 128.5(2) ?
K1 O2 Si2 C1D . . . . 28.73(18) ?
K4 O2 Si2 C1D . . . . -119.06(17) ?
K2 O2 Si2 K1 . . . . 99.7(2) ?
K4 O2 Si2 K1 . . . . -147.79(17) ?
K2 O2 Si2 K4 . . . . -112.5(2) ?
K1 O2 Si2 K4 . . . . 147.79(17) ?
K1 O2 Si2 K2 . . . . -99.7(2) ?
K4 O2 Si2 K2 . . . . 112.5(2) ?
O2 Si2 C1D C6D . . . . -115.7(4) ?
C1F Si2 C1D C6D . . . . 119.3(4) ?
C1E Si2 C1D C6D . . . . 6.0(4) ?
K1 Si2 C1D C6D . . . . -89.7(3) ?
K4 Si2 C1D C6D . . . . -164.1(3) ?
K2 Si2 C1D C6D . . . . -86.9(4) ?
O2 Si2 C1D C2D . . . . 57.4(4) ?
C1F Si2 C1D C2D . . . . -67.7(4) ?
C1E Si2 C1D C2D . . . . 179.1(3) ?
K1 Si2 C1D C2D . . . . 83.4(3) ?
K4 Si2 C1D C2D . . . . 9.0(4) ?
K2 Si2 C1D C2D . . . . 86.2(3) ?
O2 Si2 C1D K1 . . . . -26.00(17) ?
C1F Si2 C1D K1 . . . . -151.06(15) ?
C1E Si2 C1D K1 . . . . 95.68(15) ?
K4 Si2 C1D K1 . . . . -74.42(13) ?
K2 Si2 C1D K1 . . . . 2.82(16) ?
C6D C1D C2D C3D . . . . -0.9(6) ?
Si2 C1D C2D C3D . . . . -174.5(4) ?
K1 C1D C2D C3D . . . . -91.5(4) ?
C6D C1D C2D K1 . . . . 90.6(3) ?
Si2 C1D C2D K1 . . . . -83.0(2) ?
C1D C2D C3D C4D . . . . -0.2(7) ?
K1 C2D C3D C4D . . . . -72.8(5) ?
C2D C3D C4D C5D . . . . 1.4(7) ?
C3D C4D C5D C6D . . . . -1.4(7) ?
C4D C5D C6D C1D . . . . 0.3(7) ?
C4D C5D C6D K1 . . . . 67.0(5) ?
C2D C1D C6D C5D . . . . 0.8(6) ?
Si2 C1D C6D C5D . . . . 174.2(4) ?
K1 C1D C6D C5D . . . . 87.9(4) ?
C2D C1D C6D K1 . . . . -87.1(3) ?
Si2 C1D C6D K1 . . . . 86.3(3) ?
O2 Si2 C1E C6E . . . . -145.6(4) ?
C1F Si2 C1E C6E . . . . -20.1(4) ?
C1D Si2 C1E C6E . . . . 95.0(4) ?
K1 Si2 C1E C6E . . . . 159.0(4) ?
K4 Si2 C1E C6E . . . . -95.6(4) ?
K2 Si2 C1E C6E . . . . -139.9(4) ?
O2 Si2 C1E C2E . . . . 37.9(4) ?
C1F Si2 C1E C2E . . . . 163.3(4) ?
C1D Si2 C1E C2E . . . . -81.5(4) ?
K1 Si2 C1E C2E . . . . -17.5(4) ?
K4 Si2 C1E C2E . . . . 87.8(4) ?
K2 Si2 C1E C2E . . . . 43.5(3) ?
C6E C1E C2E C3E . . . . -3.0(7) ?
Si2 C1E C2E C3E . . . . 173.7(4) ?
C1E C2E C3E C4E . . . . 0.7(7) ?
C2E C3E C4E C5E . . . . 1.9(7) ?
C3E C4E C5E C6E . . . . -2.1(9) ?
C2E C1E C6E C5E . . . . 2.9(7) ?
Si2 C1E C6E C5E . . . . -173.9(4) ?
C4E C5E C6E C1E . . . . -0.4(9) ?
O2 Si2 C1F C6F . . . . -132.5(4) ?
C1E Si2 C1F C6F . . . . 102.8(4) ?
C1D Si2 C1F C6F . . . . -10.3(4) ?
K1 Si2 C1F C6F . . . . -75.4(5) ?
K4 Si2 C1F C6F . . . . -130.4(4) ?
K2 Si2 C1F C6F . . . . -165.7(3) ?
O2 Si2 C1F C2F . . . . 52.7(4) ?
C1E Si2 C1F C2F . . . . -72.0(4) ?
C1D Si2 C1F C2F . . . . 174.9(3) ?
K1 Si2 C1F C2F . . . . 109.8(4) ?
K4 Si2 C1F C2F . . . . 54.8(3) ?
K2 Si2 C1F C2F . . . . 19.5(4) ?
C6F C1F C2F C3F . . . . 1.1(7) ?
Si2 C1F C2F C3F . . . . 176.3(4) ?
C6F C1F C2F K4 . . . . 121.7(4) ?
Si2 C1F C2F K4 . . . . -63.1(3) ?
C1F C2F C3F C4F . . . . -0.2(8) ?
K4 C2F C3F C4F . . . . -109.1(5) ?
C2F C3F C4F C5F . . . . -0.9(9) ?
C3F C4F C5F C6F . . . . 1.0(9) ?
C4F C5F C6F C1F . . . . 0.0(9) ?
C2F C1F C6F C5F . . . . -1.0(7) ?
Si2 C1F C6F C5F . . . . -176.0(4) ?
K5 O3 Si3 C1H . . . . 17.3(3) ?
K3 O3 Si3 C1H . . . . -132.2(2) ?
K6 O3 Si3 C1H . . . . 120.4(2) ?
K5 O3 Si3 C1G . . . . 138.7(2) ?
K3 O3 Si3 C1G . . . . -10.8(2) ?
K6 O3 Si3 C1G . . . . -118.17(19) ?
K5 O3 Si3 C1I . . . . -104.2(2) ?
K3 O3 Si3 C1I . . . . 106.3(2) ?
K6 O3 Si3 C1I . . . . -1.1(3) ?
K5 O3 Si3 K3 . . . . 149.5(3) ?
K6 O3 Si3 K3 . . . . -107.4(2) ?
K5 O3 Si3 K6 . . . . -103.1(2) ?
K3 O3 Si3 K6 . . . . 107.4(2) ?
K3 O3 Si3 K5 . . . . -149.5(3) ?
K6 O3 Si3 K5 . . . . 103.1(2) ?
O3 Si3 C1G C2G . . . . -130.3(4) ?
C1H Si3 C1G C2G . . . . -5.1(5) ?
C1I Si3 C1G C2G . . . . 107.9(4) ?
K3 Si3 C1G C2G . . . . -137.1(4) ?
K6 Si3 C1G C2G . . . . -173.8(3) ?
K5 Si3 C1G C2G . . . . -100.4(4) ?
O3 Si3 C1G C6G . . . . 52.5(4) ?
C1H Si3 C1G C6G . . . . 177.7(4) ?
C1I Si3 C1G C6G . . . . -69.3(4) ?
K3 Si3 C1G C6G . . . . 45.7(3) ?
K6 Si3 C1G C6G . . . . 9.0(4) ?
K5 Si3 C1G C6G . . . . 82.4(4) ?
C6G C1G C2G C3G . . . . 0.3(7) ?
Si3 C1G C2G C3G . . . . -177.0(4) ?
C1G C2G C3G C4G . . . . 0.9(9) ?
C2G C3G C4G C5G . . . . -2.0(9) ?
C3G C4G C5G C6G . . . . 1.9(9) ?
C4G C5G C6G C1G . . . . -0.7(8) ?
C4G C5G C6G K3 . . . . -121.1(5) ?
C2G C1G C6G C5G . . . . -0.4(7) ?
Si3 C1G C6G C5G . . . . 177.1(4) ?
C2G C1G C6G K3 . . . . 132.3(4) ?
Si3 C1G C6G K3 . . . . -50.2(3) ?
O3 Si3 C1H C6H . . . . -143.8(5) ?
C1G Si3 C1H C6H . . . . 90.8(6) ?
C1I Si3 C1H C6H . . . . -19.7(6) ?
K3 Si3 C1H C6H . . . . 177.0(5) ?
K6 Si3 C1H C6H . . . . -100.6(5) ?
K5 Si3 C1H C6H . . . . -134.6(5) ?
O3 Si3 C1H C2H . . . . 37.7(5) ?
C1G Si3 C1H C2H . . . . -87.6(4) ?
C1I Si3 C1H C2H . . . . 161.9(4) ?
K3 Si3 C1H C2H . . . . -1.4(5) ?
K6 Si3 C1H C2H . . . . 80.9(5) ?
K5 Si3 C1H C2H . . . . 47.0(4) ?
C6H C1H C2H C3H . . . . -0.9(8) ?
Si3 C1H C2H C3H . . . . 177.7(4) ?
C1H C2H C3H C4H . . . . -1.2(8) ?
C2H C3H C4H C5H . . . . 2.6(11) ?
C3H C4H C5H C6H . . . . -1.9(14) ?
C4H C5H C6H C1H . . . . -0.2(14) ?
C2H C1H C6H C5H . . . . 1.5(11) ?
Si3 C1H C6H C5H . . . . -177.0(7) ?
O3 Si3 C1I C2I . . . . -130.9(4) ?
C1H Si3 C1I C2I . . . . 104.2(5) ?
C1G Si3 C1I C2I . . . . -8.1(5) ?
K3 Si3 C1I C2I . . . . -89.3(4) ?
K6 Si3 C1I C2I . . . . -131.6(5) ?
K5 Si3 C1I C2I . . . . -166.2(4) ?
O3 Si3 C1I C6I . . . . 46.9(5) ?
C1H Si3 C1I C6I . . . . -78.0(5) ?
C1G Si3 C1I C6I . . . . 169.7(4) ?
K3 Si3 C1I C6I . . . . 88.5(4) ?
K6 Si3 C1I C6I . . . . 46.2(4) ?
K5 Si3 C1I C6I . . . . 11.6(5) ?
C6I C1I C2I C3I . . . . -1.9(8) ?
Si3 C1I C2I C3I . . . . 176.0(5) ?
C1I C2I C3I C4I . . . . -0.4(11) ?
C2I C3I C4I C5I . . . . 2.5(12) ?
C3I C4I C5I C6I . . . . -2.1(13) ?
C4I C5I C6I C1I . . . . -0.4(11) ?
C4I C5I C6I K6 . . . . -113.9(7) ?
C2I C1I C6I C5I . . . . 2.3(9) ?
Si3 C1I C6I C5I . . . . -175.7(5) ?
C2I C1I C6I K6 . . . . 124.3(4) ?
Si3 C1I C6I K6 . . . . -53.7(4) ?
K4 O4 Si4 C1K . . . . 5.4(3) ?
K6 O4 Si4 C1K . . . . -129.6(3) ?
K2 O4 Si4 C1K . . . . 116.7(2) ?
K4 O4 Si4 C1L . . . . 123.9(2) ?
K6 O4 Si4 C1L . . . . -11.1(3) ?
K2 O4 Si4 C1L . . . . -124.86(18) ?
K4 O4 Si4 C1J . . . . -115.6(2) ?
K6 O4 Si4 C1J . . . . 109.4(3) ?
K2 O4 Si4 C1J . . . . -4.3(2) ?
K4 O4 Si4 K2 . . . . -111.3(2) ?
K6 O4 Si4 K2 . . . . 113.8(3) ?
K6 O4 Si4 K4 . . . . -134.9(4) ?
K2 O4 Si4 K4 . . . . 111.3(2) ?
O4 Si4 C1J C6J . . . . -93.3(4) ?
C1K Si4 C1J C6J . . . . 140.9(4) ?
C1L Si4 C1J C6J . . . . 29.1(4) ?
K2 Si4 C1J C6J . . . . -96.8(4) ?
K4 Si4 C1J C6J . . . . -129.8(3) ?
O4 Si4 C1J C2J . . . . 75.7(4) ?
C1K Si4 C1J C2J . . . . -50.2(4) ?
C1L Si4 C1J C2J . . . . -162.0(3) ?
K2 Si4 C1J C2J . . . . 72.1(3) ?
K4 Si4 C1J C2J . . . . 39.1(4) ?
O4 Si4 C1J K2 . . . . 3.53(18) ?
C1K Si4 C1J K2 . . . . -122.31(15) ?
C1L Si4 C1J K2 . . . . 125.86(17) ?
K4 Si4 C1J K2 . . . . -33.03(15) ?
C6J C1J C2J C3J . . . . 1.5(6) ?
Si4 C1J C2J C3J . . . . -168.1(4) ?
K2 C1J C2J C3J . . . . -92.1(4) ?
C6J C1J C2J K2 . . . . 93.5(4) ?
Si4 C1J C2J K2 . . . . -76.0(3) ?
C1J C2J C3J C4J . . . . -0.4(7) ?
K2 C2J C3J C4J . . . . -80.1(5) ?
C2J C3J C4J C5J . . . . -0.9(8) ?
C3J C4J C5J C6J . . . . 1.2(8) ?
C2J C1J C6J C5J . . . . -1.2(6) ?
Si4 C1J C6J C5J . . . . 168.2(4) ?
K2 C1J C6J C5J . . . . 79.1(5) ?
C4J C5J C6J C1J . . . . -0.1(7) ?
O4 Si4 C1K C2K . . . . 48.4(4) ?
C1L Si4 C1K C2K . . . . -74.4(4) ?
C1J Si4 C1K C2K . . . . 170.4(3) ?
K2 Si4 C1K C2K . . . . 101.6(4) ?
K4 Si4 C1K C2K . . . . 51.6(3) ?
O4 Si4 C1K C6K . . . . -139.1(4) ?
C1L Si4 C1K C6K . . . . 98.1(4) ?
C1J Si4 C1K C6K . . . . -17.1(5) ?
K2 Si4 C1K C6K . . . . -85.9(4) ?
K4 Si4 C1K C6K . . . . -136.0(4) ?
C6K C1K C2K C3K . . . . -0.5(7) ?
Si4 C1K C2K C3K . . . . 172.6(4) ?
C1K C2K C3K C4K . . . . -0.6(8) ?
C2K C3K C4K C5K . . . . 1.4(9) ?
C3K C4K C5K C6K . . . . -1.0(9) ?
C4K C5K C6K C1K . . . . -0.1(9) ?
C2K C1K C6K C5K . . . . 0.9(7) ?
Si4 C1K C6K C5K . . . . -171.8(4) ?
O4 Si4 C1L C6L . . . . 25.5(5) ?
C1K Si4 C1L C6L . . . . 150.7(5) ?
C1J Si4 C1L C6L . . . . -95.1(5) ?
K2 Si4 C1L C6L . . . . -25.1(5) ?
K4 Si4 C1L C6L . . . . 61.9(5) ?
O4 Si4 C1L C2L . . . . -150.2(4) ?
C1K Si4 C1L C2L . . . . -25.0(5) ?
C1J Si4 C1L C2L . . . . 89.2(5) ?
K2 Si4 C1L C2L . . . . 159.2(4) ?
K4 Si4 C1L C2L . . . . -113.8(4) ?
C6L C1L C2L C3L . . . . -0.2(9) ?
Si4 C1L C2L C3L . . . . 175.7(5) ?
C1L C2L C3L C4L . . . . 2.7(11) ?
C2L C3L C4L C5L . . . . -3.8(12) ?
C3L C4L C5L C6L . . . . 2.6(12) ?
C2L C1L C6L C5L . . . . -1.0(9) ?
Si4 C1L C6L C5L . . . . -177.0(5) ?
C4L C5L C6L C1L . . . . -0.1(12) ?
K1 O5 Si5 C1N . . . . 6.7(3) ?
K3 O5 Si5 C1N . . . . -145.79(17) ?
K1 O5 Si5 C1M . . . . 125.6(2) ?
K3 O5 Si5 C1M . . . . -27.0(2) ?
K1 O5 Si5 C1O . . . . -111.7(2) ?
K3 O5 Si5 C1O . . . . 95.8(2) ?
K1 O5 Si5 K3 . . . . 152.5(3) ?
K3 O5 Si5 K1 . . . . -152.5(3) ?
O5 Si5 C1M C2M . . . . -117.1(3) ?
C1N Si5 C1M C2M . . . . 5.5(4) ?
C1O Si5 C1M C2M . . . . 119.8(3) ?
K3 Si5 C1M C2M . . . . -132.8(3) ?
K1 Si5 C1M C2M . . . . -86.1(3) ?
O5 Si5 C1M C6M . . . . 60.6(4) ?
C1N Si5 C1M C6M . . . . -176.7(3) ?
C1O Si5 C1M C6M . . . . -62.5(4) ?
K3 Si5 C1M C6M . . . . 44.9(3) ?
K1 Si5 C1M C6M . . . . 91.6(4) ?
C6M C1M C2M C3M . . . . 0.6(6) ?
Si5 C1M C2M C3M . . . . 178.4(3) ?
C1M C2M C3M C4M . . . . 0.4(7) ?
C2M C3M C4M C5M . . . . -0.6(7) ?
C3M C4M C5M C6M . . . . -0.1(7) ?
C4M C5M C6M C1M . . . . 1.1(7) ?
C2M C1M C6M C5M . . . . -1.3(6) ?
Si5 C1M C6M C5M . . . . -179.1(4) ?
O5 Si5 C1N C6N . . . . 40.2(4) ?
C1M Si5 C1N C6N . . . . -82.3(3) ?
C1O Si5 C1N C6N . . . . 161.0(3) ?
K3 Si5 C1N C6N . . . . 10.0(4) ?
K1 Si5 C1N C6N . . . . 43.7(3) ?
O5 Si5 C1N C2N . . . . -141.8(3) ?
C1M Si5 C1N C2N . . . . 95.7(3) ?
C1O Si5 C1N C2N . . . . -21.0(4) ?
K3 Si5 C1N C2N . . . . -172.0(2) ?
K1 Si5 C1N C2N . . . . -138.3(3) ?
C6N C1N C2N C3N . . . . -1.6(6) ?
Si5 C1N C2N C3N . . . . -179.7(3) ?
C1N C2N C3N C4N . . . . 1.4(7) ?
C2N C3N C4N C5N . . . . -0.7(7) ?
C3N C4N C5N C6N . . . . 0.4(6) ?
C4N C5N C6N C1N . . . . -0.6(6) ?
C2N C1N C6N C5N . . . . 1.3(6) ?
Si5 C1N C6N C5N . . . . 179.4(3) ?
O5 Si5 C1O C2O . . . . 56.8(4) ?
C1N Si5 C1O C2O . . . . -65.3(4) ?
C1M Si5 C1O C2O . . . . -179.2(3) ?
K3 Si5 C1O C2O . . . . 95.0(3) ?
K1 Si5 C1O C2O . . . . 24.3(4) ?
O5 Si5 C1O C6O . . . . -120.0(4) ?
C1N Si5 C1O C6O . . . . 118.0(4) ?
C1M Si5 C1O C6O . . . . 4.1(4) ?
K3 Si5 C1O C6O . . . . -81.7(4) ?
K1 Si5 C1O C6O . . . . -152.5(3) ?
O5 Si5 C1O K5 . . . . -30.2(2) ?
C1N Si5 C1O K5 . . . . -152.28(16) ?
C1M Si5 C1O K5 . . . . 93.84(19) ?
K3 Si5 C1O K5 . . . . 8.05(18) ?
K1 Si5 C1O K5 . . . . -62.75(17) ?
C6O C1O C2O C3O . . . . -0.5(6) ?
Si5 C1O C2O C3O . . . . -177.5(4) ?
K5 C1O C2O C3O . . . . -73.6(4) ?
C6O C1O C2O K5 . . . . 73.1(3) ?
Si5 C1O C2O K5 . . . . -103.9(3) ?
C1O C2O C3O C4O . . . . 1.9(7) ?
K5 C2O C3O C4O . . . . -67.2(4) ?
C1O C2O C3O K5 . . . . 69.1(4) ?
C2O C3O C4O C5O . . . . -1.7(7) ?
K5 C3O C4O C5O . . . . -64.1(4) ?
C2O C3O C4O K5 . . . . 62.4(4) ?
C3O C4O C5O C6O . . . . 0.2(7) ?
K5 C4O C5O C6O . . . . -64.0(4) ?
C3O C4O C5O K5 . . . . 64.3(5) ?
C4O C5O C6O C1O . . . . 1.2(7) ?
K5 C5O C6O C1O . . . . -67.0(4) ?
C4O C5O C6O K5 . . . . 68.2(4) ?
C2O C1O C6O C5O . . . . -1.1(6) ?
Si5 C1O C6O C5O . . . . 175.7(3) ?
K5 C1O C6O C5O . . . . 71.5(4) ?
C2O C1O C6O K5 . . . . -72.6(3) ?
Si5 C1O C6O K5 . . . . 104.3(3) ?
K5 O6 Si6 C1Q . . . . 126.2(2) ?
K6 O6 Si6 C1Q . . . . 5.7(4) ?
K4 O6 Si6 C1Q . . . . -108.1(2) ?
K5 O6 Si6 C1P . . . . 5.0(2) ?
K6 O6 Si6 C1P . . . . -115.6(3) ?
K4 O6 Si6 C1P . . . . 130.66(19) ?
K5 O6 Si6 C1R . . . . -114.32(19) ?
K6 O6 Si6 C1R . . . . 125.2(3) ?
K4 O6 Si6 C1R . . . . 11.4(2) ?
K6 O6 Si6 K5 . . . . -120.5(4) ?
K4 O6 Si6 K5 . . . . 125.7(2) ?
K5 O6 Si6 K4 . . . . -125.7(2) ?
K6 O6 Si6 K4 . . . . 113.8(3) ?
O6 Si6 C1P C2P . . . . -121.0(4) ?
C1Q Si6 C1P C2P . . . . 114.7(4) ?
C1R Si6 C1P C2P . . . . -0.4(4) ?
K5 Si6 C1P C2P . . . . -117.6(4) ?
K4 Si6 C1P C2P . . . . -75.9(4) ?
O6 Si6 C1P C6P . . . . 56.9(4) ?
C1Q Si6 C1P C6P . . . . -67.3(4) ?
C1R Si6 C1P C6P . . . . 177.6(4) ?
K5 Si6 C1P C6P . . . . 60.3(4) ?
K4 Si6 C1P C6P . . . . 102.1(4) ?
O6 Si6 C1P K5 . . . . -3.40(16) ?
C1Q Si6 C1P K5 . . . . -127.68(16) ?
C1R Si6 C1P K5 . . . . 117.24(17) ?
K4 Si6 C1P K5 . . . . 41.74(19) ?
C6P C1P C2P C3P . . . . -1.8(7) ?
Si6 C1P C2P C3P . . . . 176.2(4) ?
K5 C1P C2P C3P . . . . 81.0(5) ?
C1P C2P C3P C4P . . . . 0.8(8) ?
C2P C3P C4P C5P . . . . 0.2(8) ?
C3P C4P C5P C6P . . . . 0.0(9) ?
C2P C1P C6P C5P . . . . 2.0(7) ?
Si6 C1P C6P C5P . . . . -176.1(4) ?
K5 C1P C6P C5P . . . . -112.4(5) ?
C2P C1P C6P K5 . . . . 114.4(4) ?
Si6 C1P C6P K5 . . . . -63.7(3) ?
C4P C5P C6P C1P . . . . -1.2(9) ?
C4P C5P C6P K5 . . . . -98.6(5) ?
O6 Si6 C1Q C6Q . . . . -152.6(4) ?
C1P Si6 C1Q C6Q . . . . -29.2(5) ?
C1R Si6 C1Q C6Q . . . . 86.3(5) ?
K5 Si6 C1Q C6Q . . . . -109.1(4) ?
K4 Si6 C1Q C6Q . . . . 159.6(4) ?
O6 Si6 C1Q C2Q . . . . 30.2(5) ?
C1P Si6 C1Q C2Q . . . . 153.7(4) ?
C1R Si6 C1Q C2Q . . . . -90.9(4) ?
K5 Si6 C1Q C2Q . . . . 73.7(5) ?
K4 Si6 C1Q C2Q . . . . -17.5(5) ?
C6Q C1Q C2Q C3Q . . . . 2.0(8) ?
Si6 C1Q C2Q C3Q . . . . 179.3(5) ?
C1Q C2Q C3Q C4Q . . . . -2.1(10) ?
C2Q C3Q C4Q C5Q . . . . 1.6(12) ?
C3Q C4Q C5Q C6Q . . . . -1.0(13) ?
C4Q C5Q C6Q C1Q . . . . 1.0(12) ?
C2Q C1Q C6Q C5Q . . . . -1.4(9) ?
Si6 C1Q C6Q C5Q . . . . -178.7(6) ?
O6 Si6 C1R C2R . . . . 53.2(4) ?
C1Q Si6 C1R C2R . . . . 176.2(4) ?
C1P Si6 C1R C2R . . . . -68.4(4) ?
K5 Si6 C1R C2R . . . . 9.8(5) ?
K4 Si6 C1R C2R . . . . 61.6(4) ?
O6 Si6 C1R C6R . . . . -121.8(5) ?
C1Q Si6 C1R C6R . . . . 1.2(5) ?
C1P Si6 C1R C6R . . . . 116.6(5) ?
K5 Si6 C1R C6R . . . . -165.3(4) ?
K4 Si6 C1R C6R . . . . -113.4(5) ?
O6 Si6 C1R K4 . . . . -8.39(16) ?
C1Q Si6 C1R K4 . . . . 114.60(17) ?
C1P Si6 C1R K4 . . . . -130.01(15) ?
K5 Si6 C1R K4 . . . . -51.83(13) ?
C6R C1R C2R C3R . . . . 0.5(8) ?
Si6 C1R C2R C3R . . . . -174.9(4) ?
K4 C1R C2R C3R . . . . -108.2(5) ?
C6R C1R C2R K4 . . . . 108.7(4) ?
Si6 C1R C2R K4 . . . . -66.6(3) ?
C1R C2R C3R C4R . . . . -0.3(9) ?
K4 C2R C3R C4R . . . . -95.3(6) ?
C2R C3R C4R C5R . . . . -0.2(10) ?
C3R C4R C5R C6R . . . . 0.3(11) ?
C4R C5R C6R C1R . . . . -0.1(11) ?
C2R C1R C6R C5R . . . . -0.3(9) ?
Si6 C1R C6R C5R . . . . 174.9(5) ?
K4 C1R C6R C5R . . . . 79.8(7) ?
C6S C1S C2S C3S . . . . 0.0 ?
C7S C1S C2S C3S . . . . -178.7(11) ?
C1S C2S C3S C4S . . . . 0.0 ?
C2S C3S C4S C5S . . . . 0.0 ?
C3S C4S C5S C6S . . . . 0.0 ?
C4S C5S C6S C1S . . . . 0.0 ?
C2S C1S C6S C5S . . . . 0.0 ?
C7S C1S C6S C5S . . . . 178.8(10) ?
C6X C1X C2X C3X . . . . 0.0 ?
C7X C1X C2X C3X . . . . -178.7(12) ?
C1X C2X C3X C4X . . . . 0.0 ?
C2X C3X C4X C5X . . . . 0.0 ?
C3X C4X C5X C6X . . . . 0.0 ?
C4X C5X C6X C1X . . . . 0.0 ?
C2X C1X C6X C5X . . . . 0.0 ?
C7X C1X C6X C5X . . . . 178.7(13) ?
C6T C1T C2T C3T . . . . 0.0 ?
C7T C1T C2T C3T . . . . -178.0(11) ?
C1T C2T C3T C4T . . . . 0.0 ?
C2T C3T C4T C5T . . . . 0.0 ?
C3T C4T C5T C6T . . . . 0.0 ?
C4T C5T C6T C1T . . . . 0.0 ?
C2T C1T C6T C5T . . . . 0.0 ?
C7T C1T C6T C5T . . . . 178.0(11) ?
C6Y C1Y C2Y C3Y . . . . 0.0 ?
C7Y C1Y C2Y C3Y . . . . 179.5(18) ?
C1Y C2Y C3Y C4Y . . . . 0.0 ?
C2Y C3Y C4Y C5Y . . . . 0.0 ?
C3Y C4Y C5Y C6Y . . . . 0.0 ?
C4Y C5Y C6Y C1Y . . . . 0.0 ?
C2Y C1Y C6Y C5Y . . . . 0.0 ?
C7Y C1Y C6Y C5Y . . . . -179(2) ?
K3 O1U C1U C2U . . . . 30.3(6) ?
K2 O1U C1U C2U . . . . -124.3(4) ?
K6 O1U C1U C2U . . . . 141.0(4) ?
K3 O1U C1U C3U . . . . -92.8(5) ?
K2 O1U C1U C3U . . . . 112.6(5) ?
K6 O1U C1U C3U . . . . 17.9(6) ?

_cod_database_fobs_code 2022414
